data_7128164
loop_
_publ_author_name
'Siddique, Rashid G.'
'Arachchige, Kasun S. A.'
'Al-Fayaad, Hydar A'
'Brock, Aidan J.'
'Micallef, Aaron S.'
'Luis, Ena T.'
'Thoburn, John D.'
'McMurtrie, John C.'
'Clegg, Jack K.'

_publ_section_title
;
 The kinetics and mechanism of interconversion within a system of
 [Fe<sub>2</sub>L<sub>3</sub>]<sup>4+</sup> helicates and
 [Fe<sub>4</sub>L<sub>6</sub>]<sup>8+</sup> cages.
;
_journal_issue 40
_journal_name_full 'Chemical communications (Cambridge, England)'
_journal_page_first 4918
_journal_page_last 4921
_journal_paper_doi 10.1039/d1cc01583d
_journal_volume 57
_journal_year 2021
_chemical_formula_moiety 'C180 H108 Fe4 N24, 8(F6 P), 3(C H4 O), 3(C2 H3 N)'
_chemical_formula_sum 'C189 H129 F48 Fe4 N27 O3 P8'
_chemical_formula_weight 4209.34
_space_group_crystal_system triclinic
_space_group_IT_number 2
_space_group_name_Hall '-P 1'
_space_group_name_H-M_alt 'P -1'
_atom_sites_solution_hydrogens geom
_audit_creation_date 2020-07-09
_audit_creation_method
;
Olex2 1.2
(compiled 2018.05.29 svn.r3508 for OlexSys, GUI svn.r5506)
;
_audit_update_record
;
2020-07-23 deposited with the CCDC.	2021-04-13 downloaded from the CCDC.
;
_cell_angle_alpha 78.57(3)
_cell_angle_beta 73.36(3)
_cell_angle_gamma 69.54(3)
_cell_formula_units_Z 2
_cell_length_a 16.904(3)
_cell_length_b 22.714(5)
_cell_length_c 29.166(6)
_cell_measurement_reflns_used 126810
_cell_measurement_temperature 100(2)
_cell_measurement_theta_max 25.222
_cell_measurement_theta_min 0.963
_cell_volume 9993(4)
_computing_cell_refinement 'XDS (Kabsch, 1993)'
_computing_data_collection 'AS QEGUI'
_computing_data_reduction 'XDS (Kabsch, 1993)'
_computing_molecular_graphics 'Olex2 (Dolomanov et al., 2009)'
_computing_publication_material 'Olex2 (Dolomanov et al., 2009)'
_computing_structure_refinement 'ShelXL (Sheldrick, 2015)'
_computing_structure_solution 'SHELXT 2014/5 (Sheldrick, 2014)'
_diffrn_ambient_temperature 100(2)
_diffrn_measured_fraction_theta_full 0.909
_diffrn_measured_fraction_theta_max 0.909
_diffrn_measurement_device_type 'Dectris Eiger 9M'
_diffrn_measurement_method 'Omega Scan'
_diffrn_radiation_monochromator 'Silicon Double Crystal'
_diffrn_radiation_source 'MX1 Beamline Australian Synchrotron'
_diffrn_radiation_type Synchrotron
_diffrn_radiation_wavelength 0.7108
_diffrn_reflns_av_R_equivalents 0.0302
_diffrn_reflns_av_unetI/netI 0.0236
_diffrn_reflns_Laue_measured_fraction_full 0.909
_diffrn_reflns_Laue_measured_fraction_max 0.909
_diffrn_reflns_limit_h_max 20
_diffrn_reflns_limit_h_min -20
_diffrn_reflns_limit_k_max 26
_diffrn_reflns_limit_k_min -26
_diffrn_reflns_limit_l_max 34
_diffrn_reflns_limit_l_min -34
_diffrn_reflns_number 126810
_diffrn_reflns_point_group_measured_fraction_full 0.909
_diffrn_reflns_point_group_measured_fraction_max 0.909
_diffrn_reflns_theta_full 25.222
_diffrn_reflns_theta_max 25.222
_diffrn_reflns_theta_min 0.963
_diffrn_source Synchrotron
_exptl_absorpt_coefficient_mu 0.452
_exptl_absorpt_correction_T_max 25.222
_exptl_absorpt_correction_T_min 0.963
_exptl_absorpt_correction_type multi-scan
_exptl_absorpt_process_details 'XDS (Kabsch, 1993)'
_exptl_crystal_colour red
_exptl_crystal_colour_primary red
_exptl_crystal_density_diffrn 1.399
_exptl_crystal_description plate
_exptl_crystal_F_000 4264
_exptl_crystal_size_max 0.1
_exptl_crystal_size_mid 0.06
_exptl_crystal_size_min 0.03
_refine_diff_density_max 1.066
_refine_diff_density_min -1.242
_refine_diff_density_rms 0.078
_refine_ls_extinction_method none
_refine_ls_goodness_of_fit_ref 1.040
_refine_ls_hydrogen_treatment constr
_refine_ls_matrix_type full
_refine_ls_number_parameters 2233
_refine_ls_number_reflns 32802
_refine_ls_number_restraints 1
_refine_ls_restrained_S_all 1.042
_refine_ls_R_factor_all 0.0768
_refine_ls_R_factor_gt 0.0662
_refine_ls_shift/su_max 0.002
_refine_ls_shift/su_mean 0.000
_refine_ls_structure_factor_coef Fsqd
_refine_ls_weighting_details 'w=1/[\s^2^(Fo^2^)+(0.1320P)^2^+10.6093P] where P=(Fo^2^+2Fc^2^)/3'
_refine_ls_weighting_scheme calc
_refine_ls_wR_factor_gt 0.1963
_refine_ls_wR_factor_ref 0.2084
_reflns_Friedel_coverage 0.000
_reflns_number_gt 26803
_reflns_number_total 32802
_reflns_threshold_expression 'I > 2\s(I)'
_cod_data_source_file d1cc01583d2.cif
_cod_data_source_block fe4l6
_cod_depositor_comments
;
The following automatic conversions were performed:

data item '_exptl_absorpt_correction_type' value 'Multi-Scan' was
changed to 'multi-scan' in accordance with the
/home/data/users/saulius/crontab/automatic-downloads/rss-feeds/RSC/lib/dictionaries/cif_core.dic
dictionary named 'cif_core.dic' version 2.4.2 last updated on
2011-04-26.

Automatic conversion script
Id: cif_fix_values 7556 2019-12-06 15:28:31Z antanas 

 Adding full bibliography for 7128164--7128169.cif.
;
_cod_original_cell_volume 9992(4)
_cod_database_code 7128164
_shelx_shelxl_version_number 2018/3
_shelx_space_group_comment
;
The symmetry employed for this shelxl refinement is uniquely defined
by the following loop, which should always be used as a source of
symmetry information in preference to the above space-group names.
They are only intended as comments.
;
_shelx_estimated_absorpt_t_max 0.987
_shelx_estimated_absorpt_t_min 0.956
_olex2_refinement_description
;
1. Fixed Uiso
 At 1.2 times of:
  All C(H) groups
 At 1.5 times of:
  All C(H,H,H) groups, All O(H) groups
2. Restrained distances
 C47-C48
 1.4 with sigma of 0.02
3. Rigid bond restraints
 C49
 with sigma for 1-2 distances of 0.01 and sigma for 1-3 distances of 0.01
4. Uiso/Uaniso restraints and constraints
Uanis(C168) = Uanis(C167)
Uanis(C47) = Uanis(C48) = Uanis(C49) = Uanis(C50)
Uanis(C38) = Uanis(C37)
Uanis(C39) = Uanis(C38) = Uanis(C37) = Uanis(C36)
Uanis(C181) = Uanis(C182) = Uanis(N25)
5. Others
 Fixed Sof: O3(0.5) H3A(0.5) C183(0.5) H18A(0.5) H18B(0.5) H18C(0.5) N25(0.5)
 C182(0.5) C181(0.5) H18D(0.5) H18E(0.5) H18F(0.5)
6.a Aromatic/amide H refined with riding coordinates:
 C151(H151), C152(H152), C153(H153), C154(H154), C160(H160), C158(H158),
 C157(H157), C165(H165), C162(H162), C175(H175), C173(H173), C172(H172),
 C180(H180), C179(H179), C178(H178), C177(H177), C31(H31), C32(H32), C33(H33),
 C34(H34), C55(H55), C53(H53), C52(H52), C60(H60), C59(H59), C58(H58), C57(H57),
  C30(H30), C29(H29), C28(H28), C27(H27), C25(H25), C22(H22), C23(H23),
 C12(H12), C15(H15), C10(H10), C7(H7), C8(H8), C1(H1), C2(H2), C3(H3), C4(H4),
 C90(H90), C89(H89), C88(H88), C87(H87), C85(H85), C82(H82), C83(H83), C76(H76),
  C73(H73), C70(H70), C67(H67), C68(H68), C61(H61), C62(H62), C63(H63),
 C64(H64), C91(H91), C92(H92), C93(H93), C94(H94), C100(H100), C98(H98),
 C97(H97), C103(H103), C106(H106), C115(H115), C113(H113), C112(H112),
 C120(H120), C119(H119), C118(H118), C117(H117), C150(H150), C149(H149),
 C148(H148), C147(H147), C145(H145), C142(H142), C143(H143), C136(H136),
 C133(H133), C130(H130), C127(H127), C128(H128), C121(H121), C122(H122),
 C123(H123), C124(H124), C42(H42), C45(H45), C40(H40), C38(H38), C37(H37)
6.b Fitted hexagon refined as free rotating group:
 C46(C41,C42,C43,C44,C45)
6.c Idealised Me refined as rotating group:
 C183(H18A,H18B,H18C), C181(H18D,H18E,H18F)
6.d Idealised tetrahedral OH refined as rotating group:
 O3(H3A)
6.e :
 C170(H170), C168(H168), C18(H18), C20(H20), C80(H80), C78(H78), C108(H108),
 C110(H110), C140(H140), C138(H138), C48(H48), C50(H50)
;
_olex2_submission_special_instructions 'No special instructions were received'

loop_
_space_group_symop_operation_xyz
'x, y, z'
'-x, -y, -z'

loop_
_atom_site_label
_atom_site_type_symbol
_atom_site_fract_x
_atom_site_fract_y
_atom_site_fract_z
_atom_site_U_iso_or_equiv
_atom_site_adp_type
_atom_site_occupancy
_atom_site_site_symmetry_order
_atom_site_calc_flag
_atom_site_refinement_flags_posn
_atom_site_refinement_flags_adp
_atom_site_refinement_flags_occupancy
_atom_site_disorder_assembly
_atom_site_disorder_group
Fe1 Fe 0.45535(3) 0.30085(2) 0.97686(2) 0.03338(12) Uani 1 1 d . . . . .
Fe3 Fe 0.65869(3) 0.27214(2) 0.50384(2) 0.03285(12) Uani 1 1 d . . . . .
Fe4 Fe -0.15693(3) 0.51997(3) 0.72781(2) 0.04616(15) Uani 1 1 d . . . . .
Fe2 Fe 0.23368(3) -0.09285(2) 0.79712(2) 0.03219(12) Uani 1 1 d . . . . .
N14 N 0.53169(19) 0.23198(14) 1.01202(9) 0.0359(6) Uani 1 1 d . . . . .
N13 N 0.54427(19) 0.26343(14) 0.92111(9) 0.0369(6) Uani 1 1 d . . . . .
N12 N 0.63587(17) 0.32410(14) 0.55530(9) 0.0348(6) Uani 1 1 d . . . . .
N11 N 0.65350(17) 0.35350(15) 0.46406(9) 0.0362(6) Uani 1 1 d . . . . .
N15 N 0.5164(2) 0.36158(14) 0.97417(9) 0.0372(6) Uani 1 1 d . . . A 1
N22 N -0.14010(19) 0.49035(16) 0.79291(10) 0.0442(7) Uani 1 1 d . . . . .
N21 N -0.2664(2) 0.50042(17) 0.75660(11) 0.0502(8) Uani 1 1 d . . . . .
N17 N 0.36537(19) 0.32462(14) 1.03591(9) 0.0364(6) Uani 1 1 d . . . . .
N18 N 0.3911(2) 0.24249(14) 0.97944(9) 0.0371(6) Uani 1 1 d . . . . .
N2 N 0.33754(17) -0.08324(13) 0.80781(9) 0.0307(6) Uani 1 1 d . . . . .
N1 N 0.32074(18) -0.16607(14) 0.76595(9) 0.0359(6) Uani 1 1 d . . . . .
N9 N 0.66977(19) 0.22457(14) 0.45107(9) 0.0380(6) Uani 1 1 d . . . . .
N10 N 0.53445(18) 0.28884(14) 0.50902(10) 0.0370(6) Uani 1 1 d . . . . .
N24 N -0.04686(19) 0.53961(16) 0.70061(10) 0.0444(7) Uani 1 1 d . . . . .
N23 N -0.1977(2) 0.60788(18) 0.74189(11) 0.0532(9) Uani 1 1 d . . . . .
N8 N 0.78442(19) 0.24524(15) 0.49793(10) 0.0388(7) Uani 1 1 d . . . . .
N7 N 0.67050(18) 0.19187(14) 0.54571(9) 0.0367(6) Uani 1 1 d . . . . .
N3 N 0.24789(17) -0.04327(14) 0.73315(9) 0.0338(6) Uani 1 1 d . . . . .
N4 N 0.13561(18) -0.10115(15) 0.77736(10) 0.0393(7) Uani 1 1 d . . . . .
N20 N -0.1735(2) 0.5436(2) 0.66127(12) 0.0562(9) Uani 1 1 d . . . . .
N19 N -0.1078(2) 0.43546(18) 0.70636(11) 0.0506(8) Uani 1 1 d . . . . .
N6 N 0.14824(18) -0.02137(15) 0.83055(10) 0.0387(7) Uani 1 1 d . . . . .
N5 N 0.20941(19) -0.13768(15) 0.86208(10) 0.0386(7) Uani 1 1 d . . . . .
C155 C 0.5989(2) 0.19059(18) 0.98420(12) 0.0396(8) Uani 1 1 d . . . . .
C151 C 0.5240(3) 0.22154(18) 1.06010(12) 0.0410(8) Uani 1 1 d . . . . .
H151 H 0.477591 0.249768 1.080135 0.049 Uiso 1 1 calc R . . . .
C152 C 0.5813(3) 0.1713(2) 1.08118(13) 0.0474(9) Uani 1 1 d . . . . .
H152 H 0.574771 0.166083 1.115050 0.057 Uiso 1 1 calc R . . . .
C153 C 0.6483(3) 0.1284(2) 1.05289(14) 0.0490(9) Uani 1 1 d . . . . .
H153 H 0.686807 0.092700 1.066981 0.059 Uiso 1 1 calc R . . . .
C154 C 0.6574(3) 0.1392(2) 1.00365(14) 0.0479(9) Uani 1 1 d . . . . .
H154 H 0.703705 0.111404 0.983197 0.057 Uiso 1 1 calc R . . . .
C156 C 0.6036(2) 0.20724(18) 0.93226(12) 0.0422(8) Uani 1 1 d . . . . .
C160 C 0.5457(2) 0.28341(18) 0.87435(12) 0.0408(8) Uani 1 1 d . . . . .
H160 H 0.506052 0.323146 0.866295 0.049 Uiso 1 1 calc R . . . .
C159 C 0.6027(3) 0.2485(2) 0.83726(12) 0.0478(9) Uani 1 1 d . . . . .
C158 C 0.6612(3) 0.1903(2) 0.84932(15) 0.0640(13) Uani 1 1 d . . . . .
H158 H 0.700455 0.164986 0.824921 0.077 Uiso 1 1 calc R . . . .
C157 C 0.6614(3) 0.1701(2) 0.89725(14) 0.0586(11) Uani 1 1 d . . . . .
H157 H 0.701077 0.130822 0.906024 0.070 Uiso 1 1 calc R . . . .
C161 C 0.6015(3) 0.2729(2) 0.78586(13) 0.0479(9) Uani 1 1 d . . . . .
C166 C 0.5237(3) 0.3010(2) 0.77095(13) 0.0516(10) Uani 1 1 d . . . . .
C165 C 0.5263(3) 0.3263(2) 0.72265(13) 0.0536(10) Uani 1 1 d . . . . .
H165 H 0.473478 0.348691 0.713085 0.064 Uiso 1 1 calc R . . . .
C164 C 0.6052(3) 0.31900(19) 0.68854(12) 0.0450(9) Uani 1 1 d . . . . .
C163 C 0.6830(3) 0.2860(2) 0.70300(14) 0.0590(12) Uani 1 1 d . . . . .
C162 C 0.6802(3) 0.2646(2) 0.75188(14) 0.0614(12) Uani 1 1 d . . . . .
H162 H 0.732941 0.244045 0.761878 0.074 Uiso 1 1 calc R . . . .
C169 C 0.4408(3) 0.3016(3) 0.80232(15) 0.0636(12) Uani 1 1 d . . . . .
C170 C 0.3710(4) 0.3002(3) 0.82537(18) 0.0832(17) Uani 1 1 d . . . . .
H170 H 0.315148 0.299104 0.843814 0.100 Uiso 1 1 calc R . . . .
C167 C 0.7646(3) 0.2762(4) 0.66753(17) 0.0925(15) Uani 1 1 d . . . . .
C168 C 0.8276(3) 0.2671(4) 0.63630(17) 0.0925(15) Uani 1 1 d . . . . .
H168 H 0.878688 0.259653 0.610971 0.111 Uiso 1 1 calc R . . . .
C171 C 0.6073(2) 0.34449(19) 0.63694(12) 0.0433(8) Uani 1 1 d . . . . .
C175 C 0.6307(2) 0.30418(18) 0.60243(11) 0.0379(8) Uani 1 1 d . . . . .
H175 H 0.643764 0.260090 0.612335 0.045 Uiso 1 1 calc R . . . .
C174 C 0.6190(2) 0.38737(17) 0.54120(12) 0.0382(8) Uani 1 1 d . . . . .
C173 C 0.5948(3) 0.4301(2) 0.57426(14) 0.0507(10) Uani 1 1 d . . . . .
H173 H 0.583057 0.474025 0.563895 0.061 Uiso 1 1 calc R . . . .
C172 C 0.5877(3) 0.4083(2) 0.62285(14) 0.0559(11) Uani 1 1 d . . . . .
H172 H 0.569506 0.437339 0.646069 0.067 Uiso 1 1 calc R . . . .
C176 C 0.6299(2) 0.40366(18) 0.48890(12) 0.0374(7) Uani 1 1 d . . . . .
C180 C 0.6698(2) 0.36318(19) 0.41531(12) 0.0399(8) Uani 1 1 d . . . . .
H180 H 0.686478 0.328086 0.397660 0.048 Uiso 1 1 calc R . . . .
C179 C 0.6629(2) 0.4232(2) 0.39036(13) 0.0456(9) Uani 1 1 d . . . . .
H179 H 0.675942 0.428777 0.356173 0.055 Uiso 1 1 calc R . . . .
C178 C 0.6367(3) 0.4744(2) 0.41625(14) 0.0502(10) Uani 1 1 d . . . . .
H178 H 0.630251 0.515804 0.400003 0.060 Uiso 1 1 calc R . . . .
C177 C 0.6199(2) 0.46478(19) 0.46591(14) 0.0447(8) Uani 1 1 d . . . . .
H177 H 0.601735 0.499489 0.484156 0.054 Uiso 1 1 calc R . . . .
C35 C 0.4865(3) 0.41880(18) 0.94892(14) 0.0474(9) Uani 1 1 d . . . . .
C31 C 0.5847(3) 0.35212(19) 0.99181(13) 0.0460(9) Uani 1 1 d . . . . .
H31 H 0.606944 0.312225 1.008951 0.055 Uiso 1 1 calc R . . A .
C32 C 0.6253(3) 0.3976(2) 0.98645(13) 0.0492(9) Uani 1 1 d . . . . .
H32 H 0.673179 0.389224 1.000312 0.059 Uiso 1 1 calc R . . . .
C33 C 0.5949(3) 0.4551(2) 0.96070(15) 0.0519(10) Uani 1 1 d . . . . .
H33 H 0.621726 0.486892 0.956163 0.062 Uiso 1 1 calc R . . . .
C34 C 0.5241(3) 0.4656(2) 0.94146(18) 0.0608(12) Uani 1 1 d . . . . .
H34 H 0.502119 0.504707 0.923350 0.073 Uiso 1 1 calc R . . . .
C51 C -0.0609(3) 0.4622(2) 0.85495(13) 0.0482(9) Uani 1 1 d . . . . .
C55 C -0.0716(2) 0.4876(2) 0.80882(13) 0.0481(9) Uani 1 1 d . . . . .
H55 H -0.028141 0.503830 0.787384 0.058 Uiso 1 1 calc R . . . .
C54 C -0.2033(2) 0.46725(18) 0.82355(13) 0.0433(8) Uani 1 1 d . . . . .
C53 C -0.1980(3) 0.4424(2) 0.86994(14) 0.0527(10) Uani 1 1 d . . . . .
H53 H -0.243193 0.427710 0.891073 0.063 Uiso 1 1 calc R . . . .
C52 C -0.1261(3) 0.4390(2) 0.88584(14) 0.0564(11) Uani 1 1 d . . . . .
H52 H -0.121361 0.420843 0.917606 0.068 Uiso 1 1 calc R . . . .
C56 C -0.2728(2) 0.46994(19) 0.80177(13) 0.0452(9) Uani 1 1 d . . . . .
C60 C -0.3277(3) 0.5055(2) 0.73328(16) 0.0585(11) Uani 1 1 d . . . . .
H60 H -0.324314 0.527287 0.701769 0.070 Uiso 1 1 calc R . . . .
C59 C -0.3944(3) 0.4803(2) 0.75354(17) 0.0616(12) Uani 1 1 d . . . . .
H59 H -0.436482 0.484922 0.736285 0.074 Uiso 1 1 calc R . . . .
C58 C -0.3997(3) 0.4484(2) 0.79870(18) 0.0613(11) Uani 1 1 d . . . . .
H58 H -0.444855 0.430025 0.812990 0.074 Uiso 1 1 calc R . . . .
C57 C -0.3386(3) 0.4435(2) 0.82325(15) 0.0536(10) Uani 1 1 d . . . . .
H57 H -0.341715 0.421901 0.854826 0.064 Uiso 1 1 calc R . . . .
C26 C 0.3131(3) 0.2873(2) 1.05248(12) 0.0443(9) Uani 1 1 d . . . . .
C30 C 0.3526(3) 0.37185(18) 1.06145(13) 0.0450(9) Uani 1 1 d . . . . .
H30 H 0.390200 0.397136 1.050896 0.054 Uiso 1 1 calc R . . . .
C29 C 0.2864(3) 0.3848(2) 1.10261(14) 0.0511(10) Uani 1 1 d . . . . .
H29 H 0.278128 0.419070 1.119407 0.061 Uiso 1 1 calc R . . . .
C28 C 0.2323(3) 0.3474(2) 1.11911(14) 0.0576(11) Uani 1 1 d . . . . .
H28 H 0.186457 0.355739 1.147190 0.069 Uiso 1 1 calc R . . . .
C27 C 0.2463(3) 0.2980(2) 1.09398(14) 0.0577(11) Uani 1 1 d . . . . .
H27 H 0.210605 0.271261 1.104888 0.069 Uiso 1 1 calc R . . . .
C24 C 0.3322(3) 0.2373(2) 1.02205(13) 0.0474(9) Uani 1 1 d . . . . .
C25 C 0.4081(2) 0.20105(17) 0.94776(12) 0.0405(8) Uani 1 1 d . . . . .
H25 H 0.446680 0.205730 0.917365 0.049 Uiso 1 1 calc R . . . .
C21 C 0.3728(3) 0.1523(2) 0.95687(13) 0.0498(9) Uani 1 1 d . . . . .
C22 C 0.3190(4) 0.1442(3) 1.00171(17) 0.0722(14) Uani 1 1 d . . . . .
H22 H 0.296454 0.109615 1.009916 0.087 Uiso 1 1 calc R . . . .
C23 C 0.2981(4) 0.1869(3) 1.03461(16) 0.0685(14) Uani 1 1 d . . . . .
H23 H 0.260921 0.181841 1.065446 0.082 Uiso 1 1 calc R . . . .
C14 C 0.3931(3) 0.1087(2) 0.91968(13) 0.0483(9) Uani 1 1 d . . . . .
C13 C 0.4631(3) 0.0527(2) 0.91776(14) 0.0507(10) Uani 1 1 d . . . . .
C12 C 0.4699(3) 0.0084(2) 0.88830(14) 0.0461(9) Uani 1 1 d . . . . .
H12 H 0.515050 -0.030896 0.888139 0.055 Uiso 1 1 calc R . . . .
C11 C 0.4120(2) 0.02076(18) 0.85927(13) 0.0409(8) Uani 1 1 d . . . . .
C16 C 0.3505(3) 0.08098(19) 0.85610(13) 0.0430(8) Uani 1 1 d . . . . .
C15 C 0.3399(3) 0.12362(19) 0.88771(14) 0.0480(9) Uani 1 1 d . . . . .
H15 H 0.295776 0.163388 0.887324 0.058 Uiso 1 1 calc R . . . .
C17 C 0.5283(3) 0.0404(2) 0.94389(17) 0.0611(11) Uani 1 1 d . . . . .
C18 C 0.5844(4) 0.0319(3) 0.9646(2) 0.0769(15) Uani 1 1 d . . . . .
H18 H 0.628539 0.025188 0.980967 0.092 Uiso 1 1 calc R . . . .
C19 C 0.3035(3) 0.10072(19) 0.81965(14) 0.0489(9) Uani 1 1 d . . . . .
C20 C 0.2669(3) 0.1179(2) 0.78679(17) 0.0608(11) Uani 1 1 d . . . . .
H20 H 0.238284 0.131314 0.761095 0.073 Uiso 1 1 calc R . . . .
C9 C 0.4168(2) -0.02919(17) 0.83168(12) 0.0370(7) Uani 1 1 d . . . . .
C10 C 0.3400(2) -0.03911(16) 0.83165(11) 0.0330(7) Uani 1 1 d . . . . .
H10 H 0.286681 -0.013456 0.849327 0.040 Uiso 1 1 calc R . . . .
C6 C 0.4149(2) -0.12170(16) 0.78414(11) 0.0340(7) Uani 1 1 d . . . . .
C7 C 0.4936(2) -0.11424(18) 0.78286(12) 0.0391(8) Uani 1 1 d . . . . .
H7 H 0.546448 -0.141016 0.765718 0.047 Uiso 1 1 calc R . . . .
C8 C 0.4948(2) -0.06776(18) 0.80658(12) 0.0408(8) Uani 1 1 d . . . . .
H8 H 0.548326 -0.062170 0.805769 0.049 Uiso 1 1 calc R . . . .
C5 C 0.4053(2) -0.16869(16) 0.75987(11) 0.0343(7) Uani 1 1 d . . . . .
C1 C 0.3064(2) -0.20850(17) 0.74484(12) 0.0400(8) Uani 1 1 d . . . . .
H1 H 0.248317 -0.207636 0.748573 0.048 Uiso 1 1 calc R . . . .
C2 C 0.3733(3) -0.25276(19) 0.71818(14) 0.0470(9) Uani 1 1 d . . . . .
H2 H 0.360707 -0.281799 0.704153 0.056 Uiso 1 1 calc R . . . .
C3 C 0.4579(3) -0.25502(19) 0.71185(14) 0.0479(9) Uani 1 1 d . . . . .
H3 H 0.504181 -0.285020 0.693209 0.057 Uiso 1 1 calc R . . . .
C4 C 0.4744(2) -0.21249(18) 0.73329(13) 0.0430(8) Uani 1 1 d . . . . .
H4 H 0.532363 -0.213343 0.729800 0.052 Uiso 1 1 calc R . . . .
C86 C 0.5934(2) 0.22030(18) 0.44723(13) 0.0419(8) Uani 1 1 d . . . . .
C90 C 0.7432(3) 0.19300(19) 0.42143(12) 0.0452(9) Uani 1 1 d . . . . .
H90 H 0.797255 0.194910 0.423528 0.054 Uiso 1 1 calc R . . . .
C89 C 0.7423(3) 0.1574(2) 0.38755(14) 0.0518(10) Uani 1 1 d . . . . .
H89 H 0.795310 0.135465 0.367239 0.062 Uiso 1 1 calc R . . . .
C88 C 0.6657(3) 0.1541(2) 0.38373(15) 0.0585(11) Uani 1 1 d . . . . .
H88 H 0.664510 0.130229 0.360727 0.070 Uiso 1 1 calc R . . . .
C87 C 0.5889(3) 0.1863(2) 0.41416(15) 0.0552(10) Uani 1 1 d . . . . .
H87 H 0.534440 0.184954 0.412210 0.066 Uiso 1 1 calc R . . . .
C84 C 0.5159(2) 0.25723(19) 0.48039(13) 0.0433(8) Uani 1 1 d . . . . .
C85 C 0.4675(2) 0.32691(18) 0.53809(12) 0.0386(8) Uani 1 1 d . . . . .
H85 H 0.479584 0.349264 0.558186 0.046 Uiso 1 1 calc R . . . .
C81 C 0.3810(2) 0.3350(2) 0.54002(13) 0.0452(9) Uani 1 1 d . . . . .
C82 C 0.3639(3) 0.3002(2) 0.51244(16) 0.0578(11) Uani 1 1 d . . . . .
H82 H 0.305717 0.303467 0.513846 0.069 Uiso 1 1 calc R . . . .
C83 C 0.4318(3) 0.2607(2) 0.48294(16) 0.0550(10) Uani 1 1 d . . . . .
H83 H 0.420860 0.235826 0.464306 0.066 Uiso 1 1 calc R . . . .
C74 C 0.3100(2) 0.3824(2) 0.56951(14) 0.0468(9) Uani 1 1 d . . . . .
C75 C 0.2963(2) 0.3779(2) 0.61976(14) 0.0518(10) Uani 1 1 d . . . . .
C76 C 0.2270(2) 0.4232(2) 0.64510(15) 0.0544(10) Uani 1 1 d . . . . .
H76 H 0.216236 0.419361 0.679195 0.065 Uiso 1 1 calc R . . . .
C71 C 0.1731(2) 0.4742(2) 0.62164(15) 0.0511(10) Uani 1 1 d . . . . .
C72 C 0.1894(2) 0.4797(2) 0.57081(15) 0.0550(11) Uani 1 1 d . . . . .
C73 C 0.2578(2) 0.4330(2) 0.54539(15) 0.0511(10) Uani 1 1 d . . . . .
H73 H 0.268289 0.436169 0.511339 0.061 Uiso 1 1 calc R . . . .
C79 C 0.3531(3) 0.3265(2) 0.64489(15) 0.0628(12) Uani 1 1 d . . . . .
C80 C 0.4016(4) 0.2842(3) 0.66348(18) 0.0775(15) Uani 1 1 d . . . . .
H80 H 0.440781 0.250066 0.678473 0.093 Uiso 1 1 calc R . . . .
C77 C 0.1373(3) 0.5322(3) 0.54484(18) 0.0698(14) Uani 1 1 d . . . . .
C78 C 0.0930(5) 0.5747(3) 0.5241(2) 0.114(3) Uani 1 1 d . . . . .
H78 H 0.057276 0.609042 0.507272 0.137 Uiso 1 1 calc R . . . .
C69 C 0.0967(2) 0.5206(2) 0.64906(15) 0.0509(10) Uani 1 1 d . . . . .
C70 C 0.0285(2) 0.4999(2) 0.67762(13) 0.0467(9) Uani 1 1 d . . . . .
H70 H 0.034887 0.456073 0.681255 0.056 Uiso 1 1 calc R . . . .
C66 C -0.0544(2) 0.6013(2) 0.69719(14) 0.0495(10) Uani 1 1 d . . . . .
C67 C 0.0120(3) 0.6250(3) 0.66992(17) 0.0621(12) Uani 1 1 d . . . . .
H67 H 0.005642 0.668510 0.668473 0.075 Uiso 1 1 calc R . . . .
C68 C 0.0878(3) 0.5846(3) 0.64473(17) 0.0624(12) Uani 1 1 d . . . . .
H68 H 0.132941 0.600360 0.624857 0.075 Uiso 1 1 calc R . . . .
C65 C -0.1393(3) 0.6401(2) 0.72363(14) 0.0548(11) Uani 1 1 d . . . . .
C61 C -0.2782(3) 0.6396(2) 0.76631(15) 0.0650(13) Uani 1 1 d . . . . .
H61 H -0.320177 0.617985 0.778740 0.078 Uiso 1 1 calc R . . . .
C62 C -0.3013(3) 0.7024(3) 0.77378(17) 0.0773(17) Uani 1 1 d . . . . .
H62 H -0.357867 0.723198 0.791584 0.093 Uiso 1 1 calc R . . . .
C63 C -0.2414(4) 0.7342(3) 0.7551(2) 0.0783(16) Uani 1 1 d . . . . .
H63 H -0.256713 0.777561 0.759352 0.094 Uiso 1 1 calc R . . . .
C64 C -0.1588(3) 0.7034(2) 0.73004(18) 0.0694(13) Uani 1 1 d . . . . .
H64 H -0.116444 0.724617 0.717500 0.083 Uiso 1 1 calc R . . . .
C95 C 0.8187(2) 0.1872(2) 0.52003(14) 0.0457(9) Uani 1 1 d . . . . .
C91 C 0.8393(2) 0.2777(2) 0.47290(14) 0.0459(9) Uani 1 1 d . . . . .
H91 H 0.815973 0.318688 0.457519 0.055 Uiso 1 1 calc R . . . .
C92 C 0.9284(3) 0.2539(2) 0.46860(18) 0.0606(11) Uani 1 1 d . . . . .
H92 H 0.965177 0.278081 0.450489 0.073 Uiso 1 1 calc R . . . .
C93 C 0.9626(3) 0.1949(3) 0.4910(2) 0.0713(14) Uani 1 1 d . . . . .
H93 H 1.023355 0.177550 0.488538 0.086 Uiso 1 1 calc R . . . .
C94 C 0.9072(3) 0.1610(2) 0.5170(2) 0.0660(13) Uani 1 1 d . . . . .
H94 H 0.929648 0.120009 0.532711 0.079 Uiso 1 1 calc R . . . .
C96 C 0.7543(2) 0.1554(2) 0.54569(13) 0.0467(9) Uani 1 1 d . . . . .
C100 C 0.6068(2) 0.16659(17) 0.56915(11) 0.0388(8) Uani 1 1 d . . . . .
H100 H 0.548388 0.192705 0.571050 0.047 Uiso 1 1 calc R . . . .
C99 C 0.6213(3) 0.10410(19) 0.59098(13) 0.0460(9) Uani 1 1 d . . . . .
C98 C 0.7082(3) 0.0669(2) 0.58828(17) 0.0631(12) Uani 1 1 d . . . . .
H98 H 0.721529 0.023912 0.601646 0.076 Uiso 1 1 calc R . . . .
C97 C 0.7745(3) 0.0927(2) 0.56623(18) 0.0612(12) Uani 1 1 d . . . . .
H97 H 0.833334 0.067997 0.565085 0.073 Uiso 1 1 calc R . . . .
C101 C 0.5460(3) 0.08046(19) 0.61150(13) 0.0471(9) Uani 1 1 d . . . . .
C102 C 0.5437(3) 0.0330(2) 0.65043(16) 0.0571(11) Uani 1 1 d . . . . .
C103 C 0.4706(3) 0.0116(2) 0.66535(15) 0.0572(11) Uani 1 1 d . . . . .
H103 H 0.470088 -0.021665 0.690822 0.069 Uiso 1 1 calc R . . . .
C104 C 0.3988(2) 0.03642(19) 0.64497(13) 0.0443(8) Uani 1 1 d . . . . .
C105 C 0.4048(3) 0.0819(2) 0.60477(15) 0.0566(11) Uani 1 1 d . . . . .
C106 C 0.4785(3) 0.1025(2) 0.58905(15) 0.0561(11) Uani 1 1 d . . . . .
H106 H 0.481700 0.132975 0.561663 0.067 Uiso 1 1 calc R . . . .
C107 C 0.6104(3) 0.0059(3) 0.67729(17) 0.0692(14) Uani 1 1 d . . . . .
C108 C 0.6619(4) -0.0191(3) 0.7013(2) 0.0883(19) Uani 1 1 d . . . . .
H108 H 0.702961 -0.039140 0.720456 0.106 Uiso 1 1 calc R . . . .
C109 C 0.3383(3) 0.1133(2) 0.57839(16) 0.0603(11) Uani 1 1 d . . . . .
C110 C 0.2910(4) 0.1402(3) 0.5532(2) 0.0803(16) Uani 1 1 d . . . . .
H110 H 0.252576 0.162125 0.532818 0.096 Uiso 1 1 calc R . . . .
C111 C 0.3242(2) 0.01120(18) 0.66463(12) 0.0408(8) Uani 1 1 d . . . . .
C115 C 0.3097(2) -0.01574(16) 0.71225(12) 0.0355(7) Uani 1 1 d . . . . .
H115 H 0.346163 -0.014526 0.731272 0.043 Uiso 1 1 calc R . . . .
C114 C 0.1913(2) -0.04108(17) 0.70736(12) 0.0394(8) Uani 1 1 d . . . . .
C113 C 0.2005(3) -0.0136(2) 0.65991(15) 0.0536(10) Uani 1 1 d . . . . .
H113 H 0.159589 -0.011352 0.642547 0.064 Uiso 1 1 calc R . . . .
C112 C 0.2683(3) 0.0103(2) 0.63774(15) 0.0543(10) Uani 1 1 d . . . . .
H112 H 0.276946 0.026000 0.604584 0.065 Uiso 1 1 calc R . . . .
C116 C 0.1250(2) -0.07088(18) 0.73370(12) 0.0402(8) Uani 1 1 d . . . . .
C120 C 0.0779(3) -0.1303(2) 0.80367(14) 0.0505(10) Uani 1 1 d . . . . .
H120 H 0.085660 -0.152438 0.834122 0.061 Uiso 1 1 calc R . . . .
C119 C 0.0074(3) -0.1294(3) 0.78806(16) 0.0604(12) Uani 1 1 d . . . . .
H119 H -0.032518 -0.150231 0.807637 0.072 Uiso 1 1 calc R . . . .
C118 C -0.0039(3) -0.0982(3) 0.74427(17) 0.0649(13) Uani 1 1 d . . . . .
H118 H -0.052154 -0.096895 0.733125 0.078 Uiso 1 1 calc R . . . .
C117 C 0.0549(3) -0.0684(2) 0.71627(15) 0.0554(11) Uani 1 1 d . . . . .
H117 H 0.047937 -0.046662 0.685616 0.066 Uiso 1 1 calc R . . . .
C146 C -0.1336(3) 0.4964(3) 0.63305(15) 0.0632(13) Uani 1 1 d . . . . .
C150 C -0.2086(3) 0.6029(3) 0.64100(16) 0.0644(13) Uani 1 1 d . . . . .
H150 H -0.238454 0.636159 0.660958 0.077 Uiso 1 1 calc R . . . .
C149 C -0.2017(3) 0.6161(3) 0.59166(18) 0.0799(18) Uani 1 1 d . . . . .
H149 H -0.225650 0.658029 0.578025 0.096 Uiso 1 1 calc R . . . .
C148 C -0.1603(4) 0.5682(4) 0.56286(19) 0.091(2) Uani 1 1 d . . . . .
H148 H -0.155126 0.576789 0.529089 0.110 Uiso 1 1 calc R . . . .
C147 C -0.1256(4) 0.5067(4) 0.58319(17) 0.0854(19) Uani 1 1 d . . . . .
H147 H -0.097445 0.472754 0.563788 0.102 Uiso 1 1 calc R . . . .
C144 C -0.1003(3) 0.4338(3) 0.65886(15) 0.0672(13) Uani 1 1 d . . . . .
C145 C -0.0808(2) 0.3799(2) 0.73362(14) 0.0507(10) Uani 1 1 d . . . . .
H145 H -0.087339 0.380815 0.766952 0.061 Uiso 1 1 calc R . . . .
C141 C -0.0446(3) 0.3227(3) 0.71569(17) 0.0655(13) Uani 1 1 d . . . . .
C142 C -0.0345(5) 0.3227(3) 0.6661(2) 0.099(2) Uani 1 1 d . . . . .
H142 H -0.007130 0.284255 0.651768 0.118 Uiso 1 1 calc R . . . .
C143 C -0.0642(4) 0.3785(3) 0.63843(19) 0.092(2) Uani 1 1 d . . . . .
H143 H -0.059600 0.378484 0.605200 0.110 Uiso 1 1 calc R . . . .
C134 C -0.0204(3) 0.2629(2) 0.74767(17) 0.0638(13) Uani 1 1 d . . . . .
C135 C 0.0333(3) 0.2539(2) 0.77942(16) 0.0572(11) Uani 1 1 d . . . . .
C136 C 0.0532(3) 0.1961(2) 0.80834(16) 0.0559(11) Uani 1 1 d . . . . .
H136 H 0.089235 0.189728 0.829770 0.067 Uiso 1 1 calc R . . . .
C131 C 0.0223(3) 0.1483(2) 0.80662(16) 0.0565(11) Uani 1 1 d . . . . .
C132 C -0.0328(3) 0.1577(3) 0.7763(2) 0.0744(15) Uani 1 1 d . . . . .
C133 C -0.0527(4) 0.2155(3) 0.7469(2) 0.0803(17) Uani 1 1 d . . . . .
H133 H -0.089550 0.221887 0.725889 0.096 Uiso 1 1 calc R . . . .
C139 C 0.0729(3) 0.3007(3) 0.77985(17) 0.0618(12) Uani 1 1 d . . . . .
C140 C 0.1080(4) 0.3377(3) 0.7796(2) 0.0759(14) Uani 1 1 d . . . . .
H140 H 0.136146 0.367424 0.779333 0.091 Uiso 1 1 calc R . . . .
C137 C -0.0697(5) 0.1090(3) 0.7749(3) 0.110(3) Uani 1 1 d . . . . .
C138 C -0.1007(7) 0.0684(4) 0.7758(5) 0.163(5) Uani 1 1 d . . . . .
H138 H -0.125219 0.036338 0.776449 0.196 Uiso 1 1 calc R . . . .
C129 C 0.0501(2) 0.0852(2) 0.83399(15) 0.0525(10) Uani 1 1 d . . . . .
C130 C 0.1185(2) 0.03849(19) 0.81031(14) 0.0424(8) Uani 1 1 d . . . . .
H130 H 0.146069 0.049137 0.777960 0.051 Uiso 1 1 calc R . . . .
C126 C 0.1081(2) -0.0368(2) 0.87702(13) 0.0446(9) Uani 1 1 d . . . . .
C127 C 0.0378(3) 0.0075(3) 0.90245(16) 0.0615(12) Uani 1 1 d . . . . .
H127 H 0.009761 -0.004256 0.934432 0.074 Uiso 1 1 calc R . . . .
C128 C 0.0084(3) 0.0688(3) 0.88121(17) 0.0686(14) Uani 1 1 d . . . . .
H128 H -0.039435 0.099297 0.898508 0.082 Uiso 1 1 calc R . . . .
C125 C 0.1467(2) -0.1016(2) 0.89539(13) 0.0448(9) Uani 1 1 d . . . . .
C121 C 0.2502(3) -0.19815(19) 0.87608(14) 0.0458(9) Uani 1 1 d . . . . .
H121 H 0.294425 -0.223248 0.852996 0.055 Uiso 1 1 calc R . . . .
C122 C 0.2297(3) -0.2251(3) 0.92330(15) 0.0617(12) Uani 1 1 d . . . . .
H122 H 0.259586 -0.268003 0.932242 0.074 Uiso 1 1 calc R . . . .
C123 C 0.1656(3) -0.1890(3) 0.95710(16) 0.0680(14) Uani 1 1 d . . . . .
H123 H 0.150694 -0.206811 0.989474 0.082 Uiso 1 1 calc R . . . .
C124 C 0.1236(3) -0.1272(3) 0.94346(14) 0.0612(12) Uani 1 1 d . . . . .
H124 H 0.079241 -0.101826 0.966296 0.073 Uiso 1 1 calc R . . . .
C46 C 0.1345(2) 0.39025(14) 0.90803(15) 0.119(3) Uani 1 1 d . . . . .
C41 C 0.17405(17) 0.43738(16) 0.89558(12) 0.0570(11) Uani 1 1 d G . . . .
C42 C 0.1369(2) 0.49404(13) 0.86997(12) 0.0703(13) Uani 1 1 d G . . . .
H42 H 0.163922 0.526253 0.861459 0.084 Uiso 1 1 calc R . . . .
C43 C 0.0602(2) 0.50358(12) 0.85680(12) 0.0701(14) Uani 1 1 d G . . . .
C44 C 0.02061(16) 0.45646(15) 0.86925(11) 0.0518(10) Uani 1 1 d G . . . .
C45 C 0.0578(2) 0.39979(14) 0.89487(14) 0.0884(19) Uani 1 1 d G . . . .
H45 H 0.030743 0.367581 0.903376 0.106 Uiso 1 1 calc R . . . .
C47 C 0.0235(5) 0.5642(4) 0.8319(4) 0.1293(16) Uani 1 1 d D . . . .
N16 N 0.3845(2) 0.37340(14) 0.94086(10) 0.0393(7) Uani 1 1 d . . . . .
C40 C 0.3108(2) 0.37694(19) 0.92887(12) 0.0420(8) Uani 1 1 d . . . . .
H40 H 0.293695 0.339926 0.935038 0.050 Uiso 1 1 calc R . . . .
C39 C 0.2592(4) 0.4319(3) 0.9081(3) 0.1051(13) Uani 1 1 d . . . . .
C36 C 0.4093(4) 0.4257(3) 0.9324(3) 0.1051(13) Uani 1 1 d . . . . .
C49 C 0.1707(5) 0.3241(4) 0.9279(4) 0.1293(16) Uani 1 1 d . U . . .
C48 C 0.0001(5) 0.6175(4) 0.8114(3) 0.1293(16) Uani 1 1 d D . . B 2
H48 H -0.018099 0.658895 0.795428 0.155 Uiso 1 1 calc R . . B 2
C50 C 0.1894(5) 0.2706(4) 0.9439(3) 0.1293(16) Uani 1 1 d . . . C 2
H50 H 0.204488 0.227427 0.956787 0.155 Uiso 1 1 calc R . . C 2
P2 P 0.44547(8) 0.40297(5) 0.37844(4) 0.0549(3) Uani 1 1 d . . . . .
P1 P 0.47709(8) 0.63895(6) 0.84908(4) 0.0577(3) Uani 1 1 d . . . . .
P6 P -0.09599(9) 0.71506(7) 0.47328(5) 0.0641(3) Uani 1 1 d . . . . .
P3 P 0.14050(9) 0.71715(7) 0.70081(5) 0.0682(3) Uani 1 1 d . . . . .
P5 P 0.16205(8) 0.04411(8) 0.98155(5) 0.0696(4) Uani 1 1 d . . . . .
P4 P 0.81337(9) 0.26578(6) 0.89999(5) 0.0683(4) Uani 1 1 d . . . . .
F8 F 0.45123(17) 0.41293(12) 0.43011(9) 0.0611(6) Uani 1 1 d . . . . .
F10 F 0.50104(17) 0.45073(12) 0.35367(9) 0.0630(6) Uani 1 1 d . . . . .
F35 F 0.00422(19) 0.70894(15) 0.44885(10) 0.0746(8) Uani 1 1 d . . . . .
F9 F 0.35809(17) 0.46220(12) 0.38145(11) 0.0663(7) Uani 1 1 d . . . . .
F32 F -0.11585(18) 0.78801(14) 0.47846(11) 0.0697(7) Uani 1 1 d . . . . .
F23 F 0.76539(19) 0.22729(15) 0.94460(11) 0.0772(8) Uani 1 1 d . . . . .
F12 F 0.53303(18) 0.34468(12) 0.37504(10) 0.0694(8) Uani 1 1 d . . . . .
F31 F -0.07434(17) 0.69601(15) 0.52481(9) 0.0675(7) Uani 1 1 d . . . . .
F11 F 0.4412(2) 0.39420(13) 0.32605(12) 0.0907(11) Uani 1 1 d . . . . .
F14 F 0.13253(19) 0.71299(16) 0.64831(10) 0.0767(8) Uani 1 1 d . . . . .
F20 F 0.8204(2) 0.21797(17) 0.86478(13) 0.0972(11) Uani 1 1 d . . . . .
F15 F 0.24233(19) 0.70526(19) 0.67999(12) 0.0883(10) Uani 1 1 d . . . . .
F3 F 0.53058(18) 0.63367(14) 0.79502(9) 0.0689(7) Uani 1 1 d . . . . .
F36 F -0.0741(3) 0.64225(16) 0.46772(13) 0.0949(11) Uani 1 1 d . . . . .
F24 F 0.80783(19) 0.31307(14) 0.93574(11) 0.0784(8) Uani 1 1 d . . . . .
F18 F 0.0380(2) 0.72893(17) 0.72124(12) 0.0867(9) Uani 1 1 d . . . . .
F22 F 0.7211(2) 0.30925(15) 0.89030(10) 0.0801(9) Uani 1 1 d . . . . .
F33 F -0.1949(2) 0.72024(17) 0.49761(13) 0.0874(10) Uani 1 1 d . . . . .
F16 F 0.1570(2) 0.64362(16) 0.71313(12) 0.0859(9) Uani 1 1 d . . . . .
F34 F -0.1173(3) 0.73394(17) 0.42157(12) 0.0950(11) Uani 1 1 d . . . . .
F7 F 0.3903(2) 0.35597(15) 0.40241(15) 0.0933(11) Uani 1 1 d . . . . .
F21 F 0.8610(2) 0.30472(16) 0.85604(12) 0.1006(12) Uani 1 1 d . . . . .
F5 F 0.4521(2) 0.57802(16) 0.84827(14) 0.0907(10) Uani 1 1 d . . . . .
F2 F 0.3937(2) 0.68208(16) 0.82971(11) 0.0890(10) Uani 1 1 d . . . . .
F4 F 0.5620(2) 0.59333(17) 0.86685(14) 0.0953(11) Uani 1 1 d . . . . .
F19 F 0.9052(2) 0.22162(18) 0.91099(16) 0.1047(12) Uani 1 1 d . . . . .
F1 F 0.5042(3) 0.69873(16) 0.84999(12) 0.1078(13) Uani 1 1 d . . . . .
F27 F 0.06312(19) 0.0675(2) 0.98048(14) 0.1139(15) Uani 1 1 d . . . . .
F28 F 0.1696(3) 0.11326(19) 0.96584(16) 0.1127(13) Uani 1 1 d . . . . .
F30 F 0.2604(2) 0.02138(17) 0.98367(17) 0.1063(13) Uani 1 1 d . . . . .
F13 F 0.1242(3) 0.79061(18) 0.68921(18) 0.1270(17) Uani 1 1 d . . . . .
F25 F 0.1900(2) 0.0313(3) 0.92788(15) 0.145(2) Uani 1 1 d . . . . .
F29 F 0.1286(3) 0.0632(3) 1.03601(14) 0.1223(15) Uani 1 1 d . . . . .
F17 F 0.1489(3) 0.7214(3) 0.75248(13) 0.1184(15) Uani 1 1 d . . . . .
F6 F 0.4241(3) 0.6427(3) 0.90292(12) 0.1378(18) Uani 1 1 d . . . . .
F26 F 0.1542(3) -0.0236(2) 1.0003(3) 0.161(2) Uani 1 1 d . . . . .
O3 O 0.2319(4) 0.4313(3) 0.7623(2) 0.0574(15) Uani 0.5 1 d . . P . .
H3A H 0.286173 0.417515 0.752413 0.086 Uiso 0.5 1 calc GR . P . .
C183 C 0.2031(7) 0.4940(5) 0.7461(3) 0.067(3) Uani 0.5 1 d . . P . .
H18A H 0.146348 0.503755 0.738941 0.101 Uiso 0.5 1 calc GR . P . .
H18B H 0.244676 0.503597 0.716862 0.101 Uiso 0.5 1 calc GR . P . .
H18C H 0.197507 0.519532 0.770971 0.101 Uiso 0.5 1 calc GR . P . .
N25 N 0.5609(9) 0.1731(4) 0.6969(4) 0.097(2) Uani 0.5 1 d . . P . .
C182 C 0.5593(11) 0.1477(5) 0.7282(5) 0.097(2) Uani 0.5 1 d . . P . .
C181 C 0.5535(11) 0.1110(5) 0.7768(4) 0.097(2) Uani 0.5 1 d . . P . .
H18D H 0.536823 0.073842 0.776738 0.146 Uiso 0.5 1 calc GR . P . .
H18E H 0.509683 0.137738 0.800762 0.146 Uiso 0.5 1 calc GR . P . .
H18F H 0.610024 0.097435 0.784978 0.146 Uiso 0.5 1 calc GR . P . .
C38 C 0.2846(4) 0.4855(3) 0.9030(3) 0.1051(13) Uani 1 1 d . . . . .
H38 H 0.249757 0.524718 0.890413 0.126 Uiso 1 1 calc R . . . .
C37 C 0.3585(4) 0.4843(3) 0.9156(3) 0.1051(13) Uani 1 1 d . . . . .
H37 H 0.373562 0.521611 0.912868 0.126 Uiso 1 1 calc R . . . .

loop_
_atom_site_aniso_label
_atom_site_aniso_U_11
_atom_site_aniso_U_22
_atom_site_aniso_U_33
_atom_site_aniso_U_23
_atom_site_aniso_U_13
_atom_site_aniso_U_12
Fe1 0.0448(3) 0.0345(3) 0.0222(2) -0.00262(17) -0.00866(19) -0.0138(2)
Fe3 0.0326(2) 0.0423(3) 0.0226(2) -0.00272(18) -0.00295(17) -0.0137(2)
Fe4 0.0298(2) 0.0669(4) 0.0304(3) 0.0033(2) -0.00845(19) -0.0048(2)
Fe2 0.0318(2) 0.0410(3) 0.0265(2) -0.00444(18) -0.00561(17) -0.0153(2)
N14 0.0495(16) 0.0369(15) 0.0279(13) -0.0017(11) -0.0111(12) -0.0206(13)
N13 0.0478(16) 0.0400(16) 0.0263(13) -0.0017(11) -0.0103(12) -0.0176(13)
N12 0.0316(13) 0.0436(16) 0.0270(13) -0.0025(11) -0.0055(11) -0.0108(12)
N11 0.0325(14) 0.0514(18) 0.0253(13) -0.0001(12) -0.0046(11) -0.0178(13)
N15 0.0490(17) 0.0378(15) 0.0244(13) -0.0041(11) -0.0059(12) -0.0151(13)
N22 0.0344(15) 0.0526(19) 0.0348(15) -0.0017(13) -0.0090(12) -0.0016(13)
N21 0.0337(15) 0.066(2) 0.0375(16) 0.0039(14) -0.0081(13) -0.0051(15)
N17 0.0478(16) 0.0370(15) 0.0251(13) -0.0013(11) -0.0107(12) -0.0137(13)
N18 0.0506(17) 0.0392(16) 0.0245(13) -0.0025(11) -0.0116(12) -0.0160(13)
N2 0.0353(14) 0.0333(14) 0.0232(12) -0.0012(10) -0.0056(10) -0.0124(11)
N1 0.0406(15) 0.0419(16) 0.0284(13) -0.0012(11) -0.0106(11) -0.0161(13)
N9 0.0438(16) 0.0441(16) 0.0248(13) -0.0019(11) -0.0039(11) -0.0164(13)
N10 0.0371(15) 0.0443(17) 0.0290(13) 0.0009(11) -0.0066(11) -0.0157(13)
N24 0.0317(15) 0.060(2) 0.0329(15) -0.0028(13) -0.0093(12) -0.0038(14)
N23 0.0364(16) 0.068(2) 0.0354(16) 0.0065(15) -0.0083(13) 0.0005(15)
N8 0.0384(15) 0.0491(18) 0.0294(14) -0.0091(12) -0.0048(11) -0.0143(13)
N7 0.0378(15) 0.0452(17) 0.0242(13) -0.0063(11) -0.0023(11) -0.0119(13)
N3 0.0334(14) 0.0381(15) 0.0303(13) -0.0074(11) -0.0094(11) -0.0081(12)
N4 0.0350(15) 0.0479(17) 0.0364(15) -0.0107(12) -0.0053(12) -0.0137(13)
N20 0.0369(16) 0.090(3) 0.0369(17) 0.0081(17) -0.0131(14) -0.0181(17)
N19 0.0365(16) 0.080(2) 0.0307(15) -0.0046(15) -0.0089(12) -0.0124(16)
N6 0.0311(14) 0.0508(18) 0.0355(15) -0.0077(13) -0.0053(11) -0.0149(13)
N5 0.0387(15) 0.0509(18) 0.0327(14) -0.0016(12) -0.0082(12) -0.0236(14)
C155 0.0464(19) 0.0414(19) 0.0333(17) -0.0037(14) -0.0097(14) -0.0164(16)
C151 0.053(2) 0.046(2) 0.0265(16) -0.0003(14) -0.0108(14) -0.0192(17)
C152 0.056(2) 0.054(2) 0.0340(18) 0.0058(16) -0.0162(16) -0.0204(19)
C153 0.055(2) 0.048(2) 0.042(2) 0.0060(16) -0.0184(17) -0.0151(18)
C154 0.047(2) 0.051(2) 0.043(2) -0.0002(16) -0.0130(16) -0.0130(18)
C156 0.046(2) 0.044(2) 0.0341(18) -0.0026(14) -0.0109(15) -0.0116(16)
C160 0.050(2) 0.046(2) 0.0272(16) -0.0039(14) -0.0105(14) -0.0150(17)
C159 0.052(2) 0.062(2) 0.0262(17) -0.0080(16) -0.0050(15) -0.0157(19)
C158 0.068(3) 0.068(3) 0.038(2) -0.0162(19) -0.0089(19) 0.002(2)
C157 0.062(3) 0.061(3) 0.039(2) -0.0109(18) -0.0116(18) 0.000(2)
C161 0.053(2) 0.062(2) 0.0288(17) -0.0090(16) -0.0082(15) -0.0165(19)
C166 0.053(2) 0.068(3) 0.0324(18) -0.0082(17) -0.0061(16) -0.018(2)
C165 0.050(2) 0.069(3) 0.0345(19) -0.0095(18) -0.0090(16) -0.008(2)
C164 0.051(2) 0.054(2) 0.0277(17) -0.0099(15) -0.0056(15) -0.0132(18)
C163 0.047(2) 0.092(3) 0.0318(19) -0.0132(19) -0.0057(16) -0.013(2)
C162 0.051(2) 0.092(3) 0.0307(19) -0.0097(19) -0.0109(17) -0.007(2)
C169 0.058(3) 0.095(4) 0.034(2) -0.008(2) -0.0100(19) -0.020(2)
C170 0.068(3) 0.139(6) 0.046(3) -0.015(3) -0.003(2) -0.043(3)
C167 0.0511(18) 0.173(5) 0.0376(16) -0.012(2) -0.0092(13) -0.016(2)
C168 0.0511(18) 0.173(5) 0.0376(16) -0.012(2) -0.0092(13) -0.016(2)
C171 0.0442(19) 0.051(2) 0.0316(17) -0.0096(15) -0.0050(14) -0.0116(17)
C175 0.0370(17) 0.048(2) 0.0265(15) -0.0039(14) -0.0052(13) -0.0130(15)
C174 0.0343(17) 0.044(2) 0.0345(17) -0.0045(14) -0.0059(13) -0.0112(15)
C173 0.062(2) 0.046(2) 0.040(2) -0.0064(16) -0.0109(17) -0.0120(19)
C172 0.071(3) 0.057(2) 0.038(2) -0.0162(17) -0.0115(18) -0.011(2)
C176 0.0324(16) 0.048(2) 0.0325(17) -0.0018(14) -0.0068(13) -0.0151(15)
C180 0.0389(18) 0.052(2) 0.0298(16) 0.0014(14) -0.0076(13) -0.0193(16)
C179 0.045(2) 0.061(2) 0.0320(17) 0.0061(16) -0.0091(15) -0.0240(18)
C178 0.047(2) 0.052(2) 0.047(2) 0.0105(17) -0.0113(17) -0.0177(18)
C177 0.0438(19) 0.045(2) 0.0433(19) -0.0014(16) -0.0080(15) -0.0145(16)
C35 0.054(2) 0.038(2) 0.051(2) 0.0042(16) -0.0117(17) -0.0212(17)
C31 0.058(2) 0.046(2) 0.0363(18) -0.0010(15) -0.0113(16) -0.0199(18)
C32 0.056(2) 0.060(3) 0.0395(19) -0.0087(17) -0.0048(17) -0.031(2)
C33 0.059(2) 0.045(2) 0.054(2) -0.0061(18) -0.0021(19) -0.0286(19)
C34 0.061(3) 0.047(2) 0.072(3) 0.015(2) -0.016(2) -0.024(2)
C51 0.049(2) 0.052(2) 0.0364(18) -0.0027(16) -0.0143(16) -0.0053(18)
C55 0.0405(19) 0.059(2) 0.0337(18) 0.0001(16) -0.0084(15) -0.0058(17)
C54 0.0396(18) 0.047(2) 0.0338(17) -0.0048(15) -0.0037(14) -0.0055(16)
C53 0.051(2) 0.066(3) 0.0354(19) 0.0034(17) -0.0083(16) -0.017(2)
C52 0.064(3) 0.068(3) 0.0318(18) 0.0032(17) -0.0151(18) -0.015(2)
C56 0.0388(18) 0.048(2) 0.0377(18) -0.0038(15) -0.0060(15) -0.0037(16)
C60 0.040(2) 0.081(3) 0.049(2) 0.006(2) -0.0175(17) -0.013(2)
C59 0.045(2) 0.072(3) 0.062(3) 0.003(2) -0.020(2) -0.012(2)
C58 0.051(2) 0.064(3) 0.067(3) 0.001(2) -0.013(2) -0.022(2)
C57 0.058(2) 0.055(2) 0.043(2) 0.0019(17) -0.0075(18) -0.018(2)
C26 0.049(2) 0.057(2) 0.0285(16) -0.0052(15) -0.0089(15) -0.0196(18)
C30 0.061(2) 0.0392(19) 0.0341(18) -0.0069(14) -0.0068(16) -0.0161(18)
C29 0.061(2) 0.048(2) 0.0386(19) -0.0156(16) -0.0088(17) -0.0069(19)
C28 0.051(2) 0.079(3) 0.037(2) -0.0156(19) -0.0006(17) -0.017(2)
C27 0.062(3) 0.082(3) 0.0338(19) -0.0110(19) -0.0045(18) -0.030(2)
C24 0.058(2) 0.058(2) 0.0320(18) -0.0063(16) -0.0073(16) -0.028(2)
C25 0.052(2) 0.042(2) 0.0313(16) -0.0008(14) -0.0135(15) -0.0181(17)
C21 0.066(3) 0.055(2) 0.0381(19) -0.0079(17) -0.0121(17) -0.029(2)
C22 0.106(4) 0.074(3) 0.057(3) -0.010(2) -0.007(3) -0.060(3)
C23 0.096(4) 0.082(3) 0.041(2) -0.010(2) 0.002(2) -0.057(3)
C14 0.068(3) 0.053(2) 0.0387(19) -0.0072(16) -0.0145(17) -0.034(2)
C13 0.059(2) 0.062(3) 0.040(2) -0.0060(17) -0.0161(17) -0.026(2)
C12 0.051(2) 0.051(2) 0.046(2) -0.0060(16) -0.0172(17) -0.0223(18)
C11 0.048(2) 0.043(2) 0.0374(18) -0.0040(15) -0.0124(15) -0.0198(17)
C16 0.054(2) 0.045(2) 0.0365(18) -0.0028(15) -0.0139(16) -0.0223(18)
C15 0.062(2) 0.042(2) 0.043(2) -0.0076(16) -0.0121(17) -0.0191(19)
C17 0.068(3) 0.067(3) 0.061(3) -0.011(2) -0.024(2) -0.027(2)
C18 0.088(4) 0.078(4) 0.085(4) -0.010(3) -0.051(3) -0.025(3)
C19 0.058(2) 0.044(2) 0.049(2) -0.0035(17) -0.0185(18) -0.0176(18)
C20 0.067(3) 0.056(3) 0.060(3) -0.003(2) -0.028(2) -0.012(2)
C9 0.0440(18) 0.0408(19) 0.0321(16) -0.0004(13) -0.0146(14) -0.0178(15)
C10 0.0369(16) 0.0362(17) 0.0254(14) -0.0012(12) -0.0060(12) -0.0130(14)
C6 0.0359(16) 0.0379(18) 0.0284(15) -0.0024(13) -0.0081(13) -0.0120(14)
C7 0.0331(17) 0.045(2) 0.0393(18) -0.0047(15) -0.0094(14) -0.0118(15)
C8 0.0376(18) 0.051(2) 0.0390(18) -0.0041(15) -0.0115(14) -0.0193(16)
C5 0.0395(17) 0.0366(18) 0.0296(15) -0.0032(13) -0.0120(13) -0.0125(14)
C1 0.049(2) 0.041(2) 0.0370(17) -0.0058(14) -0.0157(15) -0.0181(16)
C2 0.062(2) 0.043(2) 0.044(2) -0.0118(16) -0.0203(18) -0.0168(18)
C3 0.055(2) 0.044(2) 0.044(2) -0.0176(16) -0.0126(17) -0.0073(18)
C4 0.0414(19) 0.049(2) 0.0384(18) -0.0087(15) -0.0111(15) -0.0102(16)
C86 0.0436(19) 0.046(2) 0.0382(18) -0.0054(15) -0.0106(15) -0.0151(16)
C90 0.047(2) 0.055(2) 0.0300(17) -0.0094(15) -0.0018(15) -0.0153(18)
C89 0.060(2) 0.057(2) 0.0368(19) -0.0156(17) -0.0005(17) -0.019(2)
C88 0.073(3) 0.064(3) 0.045(2) -0.0174(19) -0.018(2) -0.020(2)
C87 0.059(2) 0.067(3) 0.050(2) -0.0135(19) -0.0225(19) -0.021(2)
C84 0.045(2) 0.050(2) 0.0362(18) -0.0030(15) -0.0108(15) -0.0171(17)
C85 0.0372(17) 0.046(2) 0.0303(16) -0.0003(14) -0.0053(13) -0.0145(15)
C81 0.0335(17) 0.058(2) 0.0406(19) -0.0004(16) -0.0070(14) -0.0138(16)
C82 0.038(2) 0.078(3) 0.063(3) -0.013(2) -0.0159(18) -0.018(2)
C83 0.043(2) 0.066(3) 0.065(3) -0.017(2) -0.0196(19) -0.0179(19)
C74 0.0305(17) 0.060(2) 0.048(2) -0.0031(17) -0.0072(15) -0.0141(16)
C75 0.0384(19) 0.066(3) 0.043(2) 0.0051(18) -0.0036(16) -0.0171(18)
C76 0.0367(19) 0.072(3) 0.045(2) -0.0006(19) -0.0045(16) -0.0128(19)
C71 0.0321(18) 0.067(3) 0.051(2) -0.0066(19) -0.0053(16) -0.0151(18)
C72 0.0352(19) 0.075(3) 0.049(2) -0.007(2) -0.0135(17) -0.0072(19)
C73 0.0374(19) 0.068(3) 0.045(2) -0.0038(18) -0.0115(16) -0.0133(18)
C79 0.053(2) 0.078(3) 0.042(2) 0.004(2) -0.0062(19) -0.011(2)
C80 0.075(3) 0.079(3) 0.057(3) 0.008(2) -0.019(2) -0.003(3)
C77 0.060(3) 0.078(3) 0.062(3) -0.019(2) -0.030(2) 0.007(2)
C78 0.135(6) 0.097(5) 0.095(4) -0.044(4) -0.075(4) 0.038(4)
C69 0.0341(18) 0.066(3) 0.048(2) -0.0081(18) -0.0089(16) -0.0107(18)
C70 0.0325(17) 0.062(2) 0.0364(18) -0.0007(16) -0.0096(14) -0.0050(16)
C66 0.0369(19) 0.064(3) 0.042(2) -0.0060(17) -0.0114(15) -0.0080(18)
C67 0.046(2) 0.076(3) 0.059(3) -0.009(2) -0.0075(19) -0.016(2)
C68 0.044(2) 0.078(3) 0.065(3) -0.011(2) -0.005(2) -0.023(2)
C65 0.045(2) 0.067(3) 0.041(2) -0.0030(18) -0.0145(17) -0.001(2)
C61 0.041(2) 0.081(3) 0.043(2) 0.007(2) -0.0053(17) 0.008(2)
C62 0.055(3) 0.079(3) 0.054(3) 0.000(2) -0.004(2) 0.021(3)
C63 0.068(3) 0.070(3) 0.073(3) -0.006(3) -0.016(3) 0.006(3)
C64 0.061(3) 0.064(3) 0.066(3) -0.008(2) -0.013(2) 0.001(2)
C95 0.0403(19) 0.055(2) 0.046(2) -0.0074(17) -0.0121(16) -0.0167(17)
C91 0.0407(19) 0.057(2) 0.046(2) -0.0119(17) -0.0047(16) -0.0229(18)
C92 0.042(2) 0.075(3) 0.072(3) -0.014(2) -0.008(2) -0.026(2)
C93 0.038(2) 0.075(3) 0.106(4) -0.016(3) -0.020(2) -0.018(2)
C94 0.046(2) 0.065(3) 0.091(3) -0.004(2) -0.030(2) -0.013(2)
C96 0.0414(19) 0.055(2) 0.0404(19) 0.0014(16) -0.0122(15) -0.0126(17)
C100 0.0430(18) 0.0419(19) 0.0259(15) -0.0007(13) -0.0020(13) -0.0128(15)
C99 0.053(2) 0.049(2) 0.0356(18) 0.0062(15) -0.0111(16) -0.0209(18)
C98 0.056(3) 0.055(3) 0.067(3) 0.016(2) -0.020(2) -0.011(2)
C97 0.047(2) 0.057(3) 0.074(3) 0.015(2) -0.023(2) -0.0145(19)
C101 0.051(2) 0.049(2) 0.0366(18) 0.0045(16) -0.0112(16) -0.0146(18)
C102 0.054(2) 0.066(3) 0.050(2) 0.007(2) -0.0145(19) -0.023(2)
C103 0.062(3) 0.062(3) 0.045(2) 0.0093(19) -0.0149(19) -0.023(2)
C104 0.048(2) 0.048(2) 0.0342(17) 0.0010(15) -0.0085(15) -0.0157(17)
C105 0.050(2) 0.070(3) 0.043(2) 0.0026(19) -0.0132(17) -0.013(2)
C106 0.057(2) 0.062(3) 0.043(2) 0.0067(18) -0.0081(18) -0.020(2)
C107 0.063(3) 0.084(4) 0.057(3) 0.019(2) -0.019(2) -0.030(3)
C108 0.068(3) 0.122(5) 0.073(3) 0.030(3) -0.037(3) -0.034(3)
C109 0.060(3) 0.070(3) 0.048(2) 0.005(2) -0.015(2) -0.021(2)
C110 0.072(3) 0.086(4) 0.077(3) 0.018(3) -0.039(3) -0.016(3)
C111 0.0457(19) 0.043(2) 0.0325(17) -0.0005(14) -0.0102(14) -0.0137(16)
C115 0.0350(16) 0.0380(18) 0.0324(16) -0.0036(13) -0.0064(13) -0.0115(14)
C114 0.0381(18) 0.0416(19) 0.0384(18) -0.0100(14) -0.0116(14) -0.0073(15)
C113 0.059(2) 0.065(3) 0.046(2) 0.0049(18) -0.0272(19) -0.024(2)
C112 0.069(3) 0.060(3) 0.042(2) 0.0078(18) -0.0231(19) -0.029(2)
C116 0.0360(17) 0.047(2) 0.0377(18) -0.0128(15) -0.0089(14) -0.0091(15)
C120 0.044(2) 0.073(3) 0.043(2) -0.0082(18) -0.0079(16) -0.029(2)
C119 0.045(2) 0.094(4) 0.055(2) -0.014(2) -0.0062(18) -0.037(2)
C118 0.041(2) 0.104(4) 0.059(3) -0.016(2) -0.0153(19) -0.026(2)
C117 0.045(2) 0.078(3) 0.050(2) -0.009(2) -0.0201(18) -0.020(2)
C146 0.053(2) 0.103(4) 0.038(2) 0.005(2) -0.0178(18) -0.031(2)
C150 0.042(2) 0.104(4) 0.045(2) 0.019(2) -0.0220(18) -0.026(2)
C149 0.067(3) 0.134(5) 0.047(3) 0.031(3) -0.031(2) -0.051(3)
C148 0.089(4) 0.162(7) 0.041(3) 0.031(3) -0.037(3) -0.068(4)
C147 0.082(4) 0.149(6) 0.037(2) -0.001(3) -0.022(2) -0.050(4)
C144 0.062(3) 0.101(4) 0.038(2) -0.012(2) -0.0147(19) -0.020(3)
C145 0.0360(18) 0.070(3) 0.0366(19) -0.0111(18) -0.0067(15) -0.0036(18)
C141 0.057(3) 0.083(3) 0.053(2) -0.018(2) -0.023(2) -0.004(2)
C142 0.117(5) 0.102(5) 0.066(3) -0.041(3) -0.035(3) 0.006(4)
C143 0.112(5) 0.109(5) 0.047(3) -0.024(3) -0.032(3) -0.006(4)
C134 0.060(3) 0.066(3) 0.064(3) -0.028(2) -0.024(2) 0.001(2)
C135 0.045(2) 0.066(3) 0.056(2) -0.023(2) -0.0139(18) -0.002(2)
C136 0.040(2) 0.067(3) 0.056(2) -0.022(2) -0.0138(18) -0.001(2)
C131 0.044(2) 0.061(3) 0.063(3) -0.028(2) -0.0176(19) 0.002(2)
C132 0.064(3) 0.066(3) 0.097(4) -0.032(3) -0.042(3) 0.007(2)
C133 0.071(3) 0.080(4) 0.095(4) -0.035(3) -0.049(3) 0.007(3)
C139 0.054(2) 0.069(3) 0.064(3) -0.018(2) -0.019(2) -0.010(2)
C140 0.071(3) 0.083(4) 0.072(3) -0.015(3) -0.023(3) -0.014(3)
C137 0.110(5) 0.076(4) 0.172(7) -0.036(4) -0.099(5) 0.004(4)
C138 0.161(8) 0.097(6) 0.289(14) -0.069(7) -0.161(9) 0.004(6)
C129 0.0360(19) 0.066(3) 0.056(2) -0.023(2) -0.0138(17) -0.0048(18)
C130 0.0344(17) 0.050(2) 0.0449(19) -0.0132(16) -0.0072(15) -0.0126(16)
C126 0.0334(17) 0.069(3) 0.0341(17) -0.0121(17) -0.0016(14) -0.0207(17)
C127 0.043(2) 0.090(4) 0.043(2) -0.024(2) 0.0027(17) -0.013(2)
C128 0.044(2) 0.096(4) 0.055(3) -0.030(2) -0.0057(19) 0.000(2)
C125 0.0391(19) 0.068(3) 0.0333(17) -0.0064(16) -0.0048(14) -0.0265(18)
C121 0.054(2) 0.050(2) 0.0409(19) 0.0058(16) -0.0143(16) -0.0284(18)
C122 0.071(3) 0.077(3) 0.046(2) 0.017(2) -0.020(2) -0.040(3)
C123 0.073(3) 0.099(4) 0.038(2) 0.015(2) -0.014(2) -0.045(3)
C124 0.057(2) 0.099(4) 0.0312(19) -0.002(2) 0.0004(17) -0.040(3)
C46 0.084(4) 0.143(6) 0.126(6) 0.089(5) -0.062(4) -0.057(4)
C41 0.064(3) 0.058(3) 0.046(2) 0.0165(18) -0.026(2) -0.017(2)
C42 0.073(3) 0.075(3) 0.064(3) 0.015(2) -0.029(2) -0.026(3)
C43 0.076(3) 0.078(3) 0.061(3) 0.017(2) -0.037(2) -0.027(3)
C44 0.054(2) 0.059(2) 0.0345(18) 0.0047(16) -0.0165(16) -0.0082(19)
C45 0.074(3) 0.104(5) 0.088(4) 0.043(3) -0.041(3) -0.041(3)
C47 0.095(2) 0.110(3) 0.182(4) 0.067(3) -0.074(3) -0.042(2)
N16 0.0505(17) 0.0418(16) 0.0282(13) -0.0028(11) -0.0082(12) -0.0188(14)
C40 0.050(2) 0.047(2) 0.0312(16) -0.0015(14) -0.0143(15) -0.0159(17)
C39 0.103(2) 0.0727(18) 0.161(3) 0.061(2) -0.088(2) -0.0472(17)
C36 0.103(2) 0.0727(18) 0.161(3) 0.061(2) -0.088(2) -0.0472(17)
C49 0.095(2) 0.110(3) 0.182(4) 0.067(3) -0.074(3) -0.042(2)
C48 0.095(2) 0.110(3) 0.182(4) 0.067(3) -0.074(3) -0.042(2)
C50 0.095(2) 0.110(3) 0.182(4) 0.067(3) -0.074(3) -0.042(2)
P2 0.0591(6) 0.0440(6) 0.0670(7) -0.0087(5) -0.0369(5) -0.0034(5)
P1 0.0695(7) 0.0562(7) 0.0433(6) -0.0007(5) -0.0173(5) -0.0141(6)
P6 0.0707(8) 0.0691(8) 0.0637(7) 0.0016(6) -0.0332(6) -0.0261(6)
P3 0.0618(7) 0.0829(9) 0.0657(7) -0.0246(7) 0.0026(6) -0.0348(7)
P5 0.0535(7) 0.0873(10) 0.0734(8) -0.0241(7) -0.0133(6) -0.0214(6)
P4 0.0595(7) 0.0570(7) 0.0695(8) -0.0050(6) 0.0042(6) -0.0120(6)
F8 0.0698(16) 0.0596(15) 0.0565(14) -0.0047(11) -0.0266(12) -0.0149(12)
F10 0.0653(15) 0.0543(14) 0.0615(15) -0.0035(11) -0.0193(12) -0.0071(12)
F35 0.0740(18) 0.085(2) 0.0575(15) -0.0087(14) -0.0119(13) -0.0179(15)
F9 0.0569(14) 0.0540(15) 0.0899(19) -0.0122(13) -0.0373(14) -0.0014(12)
F32 0.0604(15) 0.0715(18) 0.0799(18) -0.0080(14) -0.0207(13) -0.0205(13)
F23 0.0723(18) 0.0773(19) 0.0757(18) 0.0190(15) -0.0190(15) -0.0294(15)
F12 0.0745(17) 0.0478(14) 0.0843(18) -0.0158(12) -0.0466(15) 0.0097(13)
F31 0.0530(14) 0.094(2) 0.0589(15) 0.0028(13) -0.0217(12) -0.0264(14)
F11 0.127(3) 0.0560(16) 0.097(2) -0.0282(15) -0.078(2) 0.0132(17)
F14 0.0649(17) 0.108(2) 0.0604(16) -0.0085(15) -0.0067(13) -0.0381(16)
F20 0.103(3) 0.082(2) 0.095(2) -0.0263(18) 0.0014(19) -0.025(2)
F15 0.0644(17) 0.137(3) 0.082(2) -0.049(2) -0.0033(15) -0.0451(19)
F3 0.0618(15) 0.0840(19) 0.0579(15) -0.0218(13) -0.0049(12) -0.0186(14)
F36 0.138(3) 0.0686(19) 0.103(2) 0.0018(17) -0.066(2) -0.039(2)
F24 0.0692(18) 0.0749(19) 0.0750(18) -0.0097(15) 0.0083(14) -0.0224(15)
F18 0.0645(18) 0.097(2) 0.089(2) -0.0174(18) 0.0111(15) -0.0325(17)
F22 0.0784(19) 0.0772(19) 0.0592(16) 0.0059(14) -0.0102(14) -0.0053(15)
F33 0.0709(18) 0.102(2) 0.106(2) 0.0237(19) -0.0500(18) -0.0440(17)
F16 0.091(2) 0.081(2) 0.089(2) -0.0063(17) -0.0314(18) -0.0265(18)
F34 0.131(3) 0.088(2) 0.081(2) 0.0040(17) -0.067(2) -0.025(2)
F7 0.087(2) 0.0605(18) 0.155(3) 0.0149(19) -0.072(2) -0.0294(16)
F21 0.108(3) 0.085(2) 0.081(2) -0.0189(17) 0.0380(19) -0.039(2)
F5 0.092(2) 0.082(2) 0.115(3) 0.0202(19) -0.050(2) -0.0433(18)
F2 0.079(2) 0.087(2) 0.0703(18) -0.0163(15) -0.0253(15) 0.0217(17)
F4 0.099(2) 0.085(2) 0.123(3) 0.0240(19) -0.075(2) -0.0339(19)
F19 0.0583(18) 0.089(2) 0.145(3) -0.027(2) -0.0097(19) 0.0010(17)
F1 0.201(4) 0.072(2) 0.076(2) -0.0132(16) -0.045(2) -0.062(3)
F27 0.0449(16) 0.194(4) 0.098(2) -0.074(3) 0.0081(16) -0.021(2)
F28 0.086(2) 0.096(3) 0.122(3) -0.011(2) -0.004(2) -0.004(2)
F30 0.074(2) 0.082(2) 0.183(4) -0.004(2) -0.066(2) -0.0252(17)
F13 0.115(3) 0.082(2) 0.159(4) -0.040(2) 0.051(3) -0.053(2)
F25 0.0533(18) 0.292(6) 0.116(3) -0.131(4) 0.0224(18) -0.062(3)
F29 0.142(4) 0.177(4) 0.077(2) -0.026(2) -0.025(2) -0.078(3)
F17 0.117(3) 0.195(5) 0.078(2) -0.059(3) 0.007(2) -0.091(3)
F6 0.146(4) 0.207(5) 0.0393(16) -0.011(2) -0.002(2) -0.047(4)
F26 0.096(3) 0.094(3) 0.291(7) -0.038(4) -0.008(4) -0.047(3)
O3 0.065(4) 0.072(4) 0.039(3) -0.005(3) -0.008(3) -0.029(3)
C183 0.088(7) 0.086(7) 0.038(4) 0.000(4) -0.025(4) -0.036(6)
N25 0.164(7) 0.043(3) 0.086(5) -0.003(3) -0.050(5) -0.019(4)
C182 0.164(7) 0.043(3) 0.086(5) -0.003(3) -0.050(5) -0.019(4)
C181 0.164(7) 0.043(3) 0.086(5) -0.003(3) -0.050(5) -0.019(4)
C38 0.103(2) 0.0727(18) 0.161(3) 0.061(2) -0.088(2) -0.0472(17)
C37 0.103(2) 0.0727(18) 0.161(3) 0.061(2) -0.088(2) -0.0472(17)

loop_
_atom_type_symbol
_atom_type_description
_atom_type_scat_dispersion_real
_atom_type_scat_dispersion_imag
_atom_type_scat_source
C C 0.0033 0.0016 'International Tables Vol C Tables 4.2.6.8 and 6.1.1.4'
H H 0.0000 0.0000 'International Tables Vol C Tables 4.2.6.8 and 6.1.1.4'
F F 0.0171 0.0103 'International Tables Vol C Tables 4.2.6.8 and 6.1.1.4'
Fe Fe 0.3463 0.8444 'International Tables Vol C Tables 4.2.6.8 and 6.1.1.4'
N N 0.0061 0.0033 'International Tables Vol C Tables 4.2.6.8 and 6.1.1.4'
O O 0.0106 0.0060 'International Tables Vol C Tables 4.2.6.8 and 6.1.1.4'
P P 0.1023 0.0942 'International Tables Vol C Tables 4.2.6.8 and 6.1.1.4'

loop_
_geom_angle_atom_site_label_1
_geom_angle_atom_site_label_2
_geom_angle_atom_site_label_3
_geom_angle
_geom_angle_site_symmetry_1
_geom_angle_site_symmetry_3
_geom_angle_publ_flag
N14 Fe1 N13 81.58(12) . . ?
N14 Fe1 N15 94.01(12) . . ?
N14 Fe1 N16 175.94(13) . . ?
N13 Fe1 N16 97.66(12) . . ?
N15 Fe1 N13 90.32(12) . . ?
N15 Fe1 N16 82.00(13) . . ?
N17 Fe1 N14 92.97(12) . . ?
N17 Fe1 N13 170.93(12) . . ?
N17 Fe1 N15 97.32(12) . . ?
N17 Fe1 N16 88.27(12) . . ?
N18 Fe1 N14 87.61(12) . . ?
N18 Fe1 N13 90.73(12) . . ?
N18 Fe1 N15 178.19(12) . . ?
N18 Fe1 N17 81.77(12) . . ?
N18 Fe1 N16 96.40(13) . . ?
N12 Fe3 N11 81.69(12) . . ?
N12 Fe3 N9 174.23(12) . . ?
N12 Fe3 N10 93.05(12) . . ?
N12 Fe3 N7 95.57(12) . . ?
N11 Fe3 N9 96.07(12) . . ?
N10 Fe3 N11 89.94(12) . . ?
N10 Fe3 N9 81.61(13) . . ?
N8 Fe3 N12 91.93(12) . . ?
N8 Fe3 N11 95.18(13) . . ?
N8 Fe3 N9 93.57(13) . . ?
N8 Fe3 N10 173.32(13) . . ?
N8 Fe3 N7 81.36(13) . . ?
N7 Fe3 N11 175.55(12) . . ?
N7 Fe3 N9 86.98(12) . . ?
N7 Fe3 N10 93.72(13) . . ?
N22 Fe4 N21 81.89(13) . . ?
N22 Fe4 N24 96.72(13) . . ?
N22 Fe4 N23 90.67(14) . . ?
N22 Fe4 N20 175.74(17) . . ?
N22 Fe4 N19 94.27(14) . . ?
N21 Fe4 N24 178.53(13) . . ?
N21 Fe4 N20 96.36(14) . . ?
N24 Fe4 N20 85.07(13) . . ?
N23 Fe4 N21 98.03(15) . . ?
N23 Fe4 N24 81.49(15) . . ?
N23 Fe4 N20 93.42(16) . . ?
N19 Fe4 N21 87.45(15) . . ?
N19 Fe4 N24 93.13(14) . . ?
N19 Fe4 N23 173.10(14) . . ?
N19 Fe4 N20 81.75(16) . . ?
N2 Fe2 N1 81.64(12) . . ?
N2 Fe2 N3 91.96(11) . . ?
N2 Fe2 N4 172.63(11) . . ?
N2 Fe2 N6 97.28(12) . . ?
N2 Fe2 N5 91.09(11) . . ?
N1 Fe2 N3 87.36(12) . . ?
N1 Fe2 N4 94.74(12) . . ?
N3 Fe2 N4 81.43(12) . . ?
N6 Fe2 N1 177.78(12) . . ?
N6 Fe2 N3 94.63(12) . . ?
N6 Fe2 N4 86.54(12) . . ?
N6 Fe2 N5 81.34(13) . . ?
N5 Fe2 N1 96.72(13) . . ?
N5 Fe2 N3 175.23(12) . . ?
N5 Fe2 N4 95.72(12) . . ?
C155 N14 Fe1 115.4(2) . . ?
C151 N14 Fe1 127.1(3) . . ?
C151 N14 C155 117.5(3) . . ?
C156 N13 Fe1 114.7(2) . . ?
C160 N13 Fe1 126.7(3) . . ?
C160 N13 C156 118.1(3) . . ?
C175 N12 Fe3 126.9(3) . . ?
C175 N12 C174 118.0(3) . . ?
C174 N12 Fe3 115.0(2) . . ?
C176 N11 Fe3 115.1(2) . . ?
C176 N11 C180 118.7(3) . . ?
C180 N11 Fe3 126.2(3) . . ?
C35 N15 Fe1 114.8(3) . . ?
C31 N15 Fe1 127.8(3) . . ?
C31 N15 C35 117.3(3) . . ?
C55 N22 Fe4 126.4(3) . . ?
C55 N22 C54 118.7(3) . . ?
C54 N22 Fe4 114.8(3) . . ?
C56 N21 Fe4 115.0(3) . . ?
C56 N21 C60 118.0(4) . . ?
C60 N21 Fe4 126.1(3) . . ?
C26 N17 Fe1 114.7(2) . . ?
C30 N17 Fe1 127.0(3) . . ?
C30 N17 C26 118.2(3) . . ?
C24 N18 Fe1 114.2(2) . . ?
C25 N18 Fe1 127.4(2) . . ?
C25 N18 C24 117.5(3) . . ?
C10 N2 Fe2 126.6(2) . . ?
C10 N2 C6 117.9(3) . . ?
C6 N2 Fe2 115.1(2) . . ?
C5 N1 Fe2 114.6(2) . . ?
C1 N1 Fe2 127.5(2) . . ?
C1 N1 C5 117.3(3) . . ?
C86 N9 Fe3 114.8(2) . . ?
C90 N9 Fe3 127.8(3) . . ?
C90 N9 C86 117.3(3) . . ?
C84 N10 Fe3 115.4(2) . . ?
C85 N10 Fe3 126.7(3) . . ?
C85 N10 C84 117.8(3) . . ?
C70 N24 Fe4 125.4(3) . . ?
C66 N24 Fe4 114.6(2) . . ?
C66 N24 C70 118.7(3) . . ?
C65 N23 Fe4 115.5(3) . . ?
C61 N23 Fe4 126.7(4) . . ?
C61 N23 C65 117.8(4) . . ?
C95 N8 Fe3 115.7(3) . . ?
C91 N8 Fe3 126.5(3) . . ?
C91 N8 C95 117.8(3) . . ?
C96 N7 Fe3 114.8(2) . . ?
C100 N7 Fe3 127.0(2) . . ?
C100 N7 C96 117.7(3) . . ?
C115 N3 Fe2 126.9(2) . . ?
C115 N3 C114 118.1(3) . . ?
C114 N3 Fe2 114.9(2) . . ?
C116 N4 Fe2 114.7(2) . . ?
C120 N4 Fe2 126.8(3) . . ?
C120 N4 C116 118.4(3) . . ?
C146 N20 Fe4 113.9(3) . . ?
C146 N20 C150 119.1(4) . . ?
C150 N20 Fe4 126.2(4) . . ?
C144 N19 Fe4 115.0(3) . . ?
C145 N19 Fe4 126.9(3) . . ?
C145 N19 C144 118.1(4) . . ?
C130 N6 Fe2 126.1(2) . . ?
C130 N6 C126 118.1(3) . . ?
C126 N6 Fe2 115.2(3) . . ?
C125 N5 Fe2 114.7(3) . . ?
C121 N5 Fe2 126.4(3) . . ?
C121 N5 C125 118.9(3) . . ?
N14 C155 C154 122.3(3) . . ?
N14 C155 C156 113.4(3) . . ?
C154 C155 C156 124.2(3) . . ?
N14 C151 C152 122.4(4) . . ?
C151 C152 C153 120.0(3) . . ?
C154 C153 C152 118.0(4) . . ?
C153 C154 C155 119.7(4) . . ?
N13 C156 C155 114.0(3) . . ?
N13 C156 C157 121.8(3) . . ?
C157 C156 C155 124.2(3) . . ?
N13 C160 C159 123.0(4) . . ?
C160 C159 C158 118.2(3) . . ?
C160 C159 C161 120.8(4) . . ?
C158 C159 C161 120.9(3) . . ?
C157 C158 C159 119.1(4) . . ?
C156 C157 C158 119.8(4) . . ?
C166 C161 C159 121.9(3) . . ?
C162 C161 C159 118.6(4) . . ?
C162 C161 C166 119.5(3) . . ?
C161 C166 C165 119.4(4) . . ?
C161 C166 C169 122.5(4) . . ?
C165 C166 C169 118.0(4) . . ?
C164 C165 C166 121.1(4) . . ?
C165 C164 C163 119.1(3) . . ?
C165 C164 C171 120.8(4) . . ?
C163 C164 C171 120.1(3) . . ?
C164 C163 C167 119.3(4) . . ?
C162 C163 C164 119.4(4) . . ?
C162 C163 C167 121.2(4) . . ?
C161 C162 C163 121.1(4) . . ?
C170 C169 C166 174.6(5) . . ?
C168 C167 C163 174.5(6) . . ?
C175 C171 C164 120.5(3) . . ?
C172 C171 C164 120.9(3) . . ?
C172 C171 C175 118.6(3) . . ?
N12 C175 C171 123.3(3) . . ?
N12 C174 C173 121.3(3) . . ?
N12 C174 C176 113.5(3) . . ?
C173 C174 C176 125.2(3) . . ?
C174 C173 C172 119.5(4) . . ?
C171 C172 C173 119.3(4) . . ?
N11 C176 C174 114.2(3) . . ?
N11 C176 C177 121.8(3) . . ?
C177 C176 C174 124.0(3) . . ?
N11 C180 C179 121.9(4) . . ?
C178 C179 C180 118.9(3) . . ?
C177 C178 C179 119.4(4) . . ?
C178 C177 C176 119.2(4) . . ?
N15 C35 C34 122.5(4) . . ?
N15 C35 C36 113.4(4) . . ?
C34 C35 C36 124.0(4) . . ?
N15 C31 C32 123.4(4) . . ?
C33 C32 C31 118.8(4) . . ?
C32 C33 C34 118.7(4) . . ?
C35 C34 C33 119.2(4) . . ?
C55 C51 C52 117.0(4) . . ?
C55 C51 C44 120.8(4) . . ?
C52 C51 C44 122.1(3) . . ?
N22 C55 C51 123.6(4) . . ?
N22 C54 C53 121.1(4) . . ?
N22 C54 C56 114.1(3) . . ?
C53 C54 C56 124.8(4) . . ?
C54 C53 C52 119.7(4) . . ?
C53 C52 C51 119.9(4) . . ?
N21 C56 C54 113.4(3) . . ?
N21 C56 C57 121.3(4) . . ?
C57 C56 C54 125.3(3) . . ?
N21 C60 C59 122.4(4) . . ?
C58 C59 C60 119.5(4) . . ?
C59 C58 C57 119.0(4) . . ?
C58 C57 C56 119.8(4) . . ?
N17 C26 C27 121.6(4) . . ?
N17 C26 C24 114.0(3) . . ?
C27 C26 C24 124.3(4) . . ?
N17 C30 C29 122.2(4) . . ?
C28 C29 C30 119.6(4) . . ?
C27 C28 C29 118.7(4) . . ?
C28 C27 C26 119.6(4) . . ?
N18 C24 C26 113.5(3) . . ?
N18 C24 C23 121.1(4) . . ?
C23 C24 C26 125.4(4) . . ?
N18 C25 C21 124.0(3) . . ?
C25 C21 C22 117.9(4) . . ?
C25 C21 C14 121.2(3) . . ?
C22 C21 C14 120.8(4) . . ?
C21 C22 C23 119.6(4) . . ?
C22 C23 C24 119.5(4) . . ?
C13 C14 C21 120.8(4) . . ?
C15 C14 C21 119.1(4) . . ?
C15 C14 C13 120.1(4) . . ?
C14 C13 C12 118.3(4) . . ?
C14 C13 C17 122.0(4) . . ?
C12 C13 C17 119.7(4) . . ?
C11 C12 C13 121.5(4) . . ?
C12 C11 C16 119.1(4) . . ?
C12 C11 C9 119.9(3) . . ?
C16 C11 C9 120.9(3) . . ?
C11 C16 C19 121.4(4) . . ?
C15 C16 C11 118.9(3) . . ?
C15 C16 C19 119.6(4) . . ?
C14 C15 C16 121.0(4) . . ?
C18 C17 C13 177.4(6) . . ?
C20 C19 C16 176.8(5) . . ?
C10 C9 C11 118.8(3) . . ?
C8 C9 C11 123.0(3) . . ?
C8 C9 C10 118.2(3) . . ?
N2 C10 C9 123.2(3) . . ?
N2 C6 C7 121.6(3) . . ?
N2 C6 C5 113.7(3) . . ?
C7 C6 C5 124.7(3) . . ?
C8 C7 C6 119.7(3) . . ?
C7 C8 C9 119.3(3) . . ?
N1 C5 C6 113.7(3) . . ?
N1 C5 C4 122.1(3) . . ?
C4 C5 C6 124.2(3) . . ?
N1 C1 C2 122.3(4) . . ?
C3 C2 C1 120.3(4) . . ?
C2 C3 C4 118.5(4) . . ?
C3 C4 C5 119.4(4) . . ?
N9 C86 C87 122.9(4) . . ?
N9 C86 C84 113.8(3) . . ?
C87 C86 C84 123.2(4) . . ?
N9 C90 C89 122.0(4) . . ?
C88 C89 C90 120.1(4) . . ?
C89 C88 C87 118.8(4) . . ?
C86 C87 C88 118.9(4) . . ?
N10 C84 C86 113.8(3) . . ?
N10 C84 C83 121.7(4) . . ?
C83 C84 C86 124.5(4) . . ?
N10 C85 C81 122.8(4) . . ?
C85 C81 C74 120.0(4) . . ?
C82 C81 C85 118.3(4) . . ?
C82 C81 C74 121.6(3) . . ?
C83 C82 C81 119.4(4) . . ?
C82 C83 C84 119.9(4) . . ?
C75 C74 C81 122.4(4) . . ?
C73 C74 C81 117.4(4) . . ?
C73 C74 C75 120.3(4) . . ?
C74 C75 C79 120.4(4) . . ?
C76 C75 C74 119.1(4) . . ?
C76 C75 C79 120.5(4) . . ?
C75 C76 C71 121.6(4) . . ?
C76 C71 C72 119.0(4) . . ?
C76 C71 C69 121.3(4) . . ?
C72 C71 C69 119.7(4) . . ?
C71 C72 C77 121.1(4) . . ?
C73 C72 C71 119.4(4) . . ?
C73 C72 C77 119.5(4) . . ?
C74 C73 C72 120.6(4) . . ?
C80 C79 C75 177.2(5) . . ?
C78 C77 C72 178.5(8) . . ?
C70 C69 C71 118.3(4) . . ?
C70 C69 C68 118.5(4) . . ?
C68 C69 C71 123.1(4) . . ?
N24 C70 C69 122.6(4) . . ?
N24 C66 C67 121.7(4) . . ?
N24 C66 C65 114.0(4) . . ?
C67 C66 C65 124.3(4) . . ?
C66 C67 C68 119.4(5) . . ?
C67 C68 C69 119.0(4) . . ?
N23 C65 C66 113.2(4) . . ?
N23 C65 C64 122.4(4) . . ?
C64 C65 C66 124.4(4) . . ?
N23 C61 C62 122.4(5) . . ?
C63 C62 C61 119.0(4) . . ?
C62 C63 C64 120.1(5) . . ?
C63 C64 C65 118.3(5) . . ?
N8 C95 C94 122.0(4) . . ?
N8 C95 C96 113.7(3) . . ?
C94 C95 C96 124.3(4) . . ?
N8 C91 C92 122.9(4) . . ?
C93 C92 C91 118.9(4) . . ?
C92 C93 C94 119.0(4) . . ?
C93 C94 C95 119.4(5) . . ?
N7 C96 C95 113.7(3) . . ?
N7 C96 C97 121.8(4) . . ?
C97 C96 C95 124.4(4) . . ?
N7 C100 C99 124.1(3) . . ?
C100 C99 C98 116.7(4) . . ?
C100 C99 C101 118.6(4) . . ?
C98 C99 C101 124.5(4) . . ?
C97 C98 C99 120.2(4) . . ?
C98 C97 C96 119.3(4) . . ?
C102 C101 C99 122.9(4) . . ?
C106 C101 C99 118.1(3) . . ?
C106 C101 C102 118.8(4) . . ?
C101 C102 C103 118.0(4) . . ?
C101 C102 C107 124.3(4) . . ?
C103 C102 C107 117.6(4) . . ?
C104 C103 C102 123.9(4) . . ?
C103 C104 C105 116.5(4) . . ?
C103 C104 C111 119.1(3) . . ?
C105 C104 C111 124.3(4) . . ?
C104 C105 C109 125.4(4) . . ?
C106 C105 C104 119.7(4) . . ?
C106 C105 C109 114.9(4) . . ?
C101 C106 C105 122.9(4) . . ?
C108 C107 C102 175.2(6) . . ?
C110 C109 C105 173.1(5) . . ?
C115 C111 C104 119.1(3) . . ?
C115 C111 C112 116.6(3) . . ?
C112 C111 C104 124.2(3) . . ?
N3 C115 C111 124.6(3) . . ?
N3 C114 C113 120.4(3) . . ?
N3 C114 C116 114.0(3) . . ?
C113 C114 C116 125.6(3) . . ?
C112 C113 C114 120.7(4) . . ?
C113 C112 C111 119.2(4) . . ?
N4 C116 C114 114.7(3) . . ?
N4 C116 C117 121.5(4) . . ?
C117 C116 C114 123.9(4) . . ?
N4 C120 C119 122.4(4) . . ?
C118 C119 C120 119.2(4) . . ?
C119 C118 C117 119.6(4) . . ?
C118 C117 C116 118.9(4) . . ?
N20 C146 C147 122.0(5) . . ?
N20 C146 C144 114.6(4) . . ?
C147 C146 C144 123.4(5) . . ?
N20 C150 C149 121.4(6) . . ?
C148 C149 C150 119.6(6) . . ?
C149 C148 C147 119.9(5) . . ?
C148 C147 C146 118.1(6) . . ?
N19 C144 C146 113.6(5) . . ?
N19 C144 C143 121.6(5) . . ?
C143 C144 C146 124.9(4) . . ?
N19 C145 C141 123.5(4) . . ?
C145 C141 C142 117.2(5) . . ?
C145 C141 C134 121.3(4) . . ?
C142 C141 C134 121.5(5) . . ?
C143 C142 C141 119.8(5) . . ?
C144 C143 C142 119.8(5) . . ?
C135 C134 C141 122.0(5) . . ?
C133 C134 C141 118.7(4) . . ?
C133 C134 C135 119.2(5) . . ?
C134 C135 C139 121.5(5) . . ?
C136 C135 C134 118.6(5) . . ?
C136 C135 C139 119.7(4) . . ?
C131 C136 C135 121.9(4) . . ?
C136 C131 C132 119.6(5) . . ?
C136 C131 C129 121.6(4) . . ?
C132 C131 C129 118.7(5) . . ?
C131 C132 C133 118.8(5) . . ?
C131 C132 C137 121.2(5) . . ?
C133 C132 C137 120.0(5) . . ?
C134 C133 C132 121.8(5) . . ?
C140 C139 C135 177.8(5) . . ?
C138 C137 C132 177.3(10) . . ?
C130 C129 C131 117.8(4) . . ?
C130 C129 C128 117.8(4) . . ?
C128 C129 C131 124.2(4) . . ?
N6 C130 C129 123.7(4) . . ?
N6 C126 C127 121.1(4) . . ?
N6 C126 C125 113.3(3) . . ?
C127 C126 C125 125.6(4) . . ?
C128 C127 C126 120.0(4) . . ?
C127 C128 C129 119.2(4) . . ?
N5 C125 C126 114.6(3) . . ?
N5 C125 C124 120.9(4) . . ?
C124 C125 C126 124.5(4) . . ?
N5 C121 C122 122.0(4) . . ?
C123 C122 C121 119.4(5) . . ?
C124 C123 C122 119.3(4) . . ?
C123 C124 C125 119.5(4) . . ?
C41 C46 C45 120.0 . . ?
C41 C46 C49 127.6(3) . . ?
C45 C46 C49 111.6(4) . . ?
C46 C41 C39 124.4(3) . . ?
C42 C41 C46 120.0 . . ?
C42 C41 C39 115.6(3) . . ?
C41 C42 C43 120.0 . . ?
C42 C43 C47 117.1(4) . . ?
C44 C43 C42 120.0 . . ?
C44 C43 C47 122.8(4) . . ?
C43 C44 C51 123.3(2) . . ?
C45 C44 C51 116.7(2) . . ?
C45 C44 C43 120.0 . . ?
C44 C45 C46 120.0 . . ?
C48 C47 C43 172.7(8) . . ?
C40 N16 Fe1 126.6(3) . . ?
C36 N16 Fe1 114.1(3) . . ?
C36 N16 C40 118.9(4) . . ?
N16 C40 C39 123.3(4) . . ?
C40 C39 C41 124.1(5) . . ?
C40 C39 C38 115.4(5) . . ?
C38 C39 C41 120.2(4) . . ?
N16 C36 C35 115.4(4) . . ?
N16 C36 C37 122.3(5) . . ?
C37 C36 C35 121.7(6) . . ?
C50 C49 C46 171.4(7) . . ?
F8 P2 F10 89.19(15) . . ?
F8 P2 F9 90.16(15) . . ?
F8 P2 F11 178.5(2) . . ?
F9 P2 F10 88.99(15) . . ?
F12 P2 F8 89.92(15) . . ?
F12 P2 F10 90.27(16) . . ?
F12 P2 F9 179.3(2) . . ?
F12 P2 F11 90.05(16) . . ?
F11 P2 F10 89.30(19) . . ?
F11 P2 F9 89.85(16) . . ?
F7 P2 F8 91.34(19) . . ?
F7 P2 F10 179.43(18) . . ?
F7 P2 F9 90.79(17) . . ?
F7 P2 F12 89.95(18) . . ?
F7 P2 F11 90.2(2) . . ?
F3 P1 F5 89.57(19) . . ?
F3 P1 F2 88.51(17) . . ?
F3 P1 F4 89.7(2) . . ?
F3 P1 F1 90.11(19) . . ?
F5 P1 F2 89.6(2) . . ?
F5 P1 F4 88.55(18) . . ?
F2 P1 F4 177.4(2) . . ?
F1 P1 F5 178.7(2) . . ?
F1 P1 F2 91.7(2) . . ?
F1 P1 F4 90.2(2) . . ?
F6 P1 F3 178.8(3) . . ?
F6 P1 F5 89.3(3) . . ?
F6 P1 F2 91.9(2) . . ?
F6 P1 F4 89.9(2) . . ?
F6 P1 F1 91.0(3) . . ?
F32 P6 F35 90.13(17) . . ?
F31 P6 F35 89.79(15) . . ?
F31 P6 F32 89.96(17) . . ?
F31 P6 F36 89.92(18) . . ?
F31 P6 F34 179.8(3) . . ?
F36 P6 F35 88.7(2) . . ?
F36 P6 F32 178.8(2) . . ?
F33 P6 F35 179.3(2) . . ?
F33 P6 F32 90.51(19) . . ?
F33 P6 F31 89.98(16) . . ?
F33 P6 F36 90.7(2) . . ?
F33 P6 F34 90.2(2) . . ?
F34 P6 F35 90.0(2) . . ?
F34 P6 F32 90.18(18) . . ?
F34 P6 F36 89.93(19) . . ?
F14 P3 F18 90.33(18) . . ?
F15 P3 F14 89.07(16) . . ?
F15 P3 F18 179.4(2) . . ?
F16 P3 F14 89.93(19) . . ?
F16 P3 F15 90.2(2) . . ?
F16 P3 F18 89.7(2) . . ?
F16 P3 F17 90.2(2) . . ?
F13 P3 F14 90.9(3) . . ?
F13 P3 F15 89.8(2) . . ?
F13 P3 F18 90.3(2) . . ?
F13 P3 F16 179.2(3) . . ?
F13 P3 F17 89.0(3) . . ?
F17 P3 F14 179.6(2) . . ?
F17 P3 F15 90.6(2) . . ?
F17 P3 F18 90.0(2) . . ?
F27 P5 F28 92.3(3) . . ?
F27 P5 F29 86.1(2) . . ?
F28 P5 F29 86.0(2) . . ?
F30 P5 F27 178.8(2) . . ?
F30 P5 F28 87.4(2) . . ?
F30 P5 F29 92.7(3) . . ?
F25 P5 F27 91.3(2) . . ?
F25 P5 F28 90.3(3) . . ?
F25 P5 F30 89.9(2) . . ?
F25 P5 F29 175.4(3) . . ?
F25 P5 F26 93.1(4) . . ?
F26 P5 F27 88.4(3) . . ?
F26 P5 F28 176.5(3) . . ?
F26 P5 F30 91.8(2) . . ?
F26 P5 F29 90.6(3) . . ?
F23 P4 F24 89.18(18) . . ?
F23 P4 F19 89.2(2) . . ?
F20 P4 F23 90.7(2) . . ?
F20 P4 F24 178.9(2) . . ?
F20 P4 F22 90.6(2) . . ?
F20 P4 F21 90.0(2) . . ?
F20 P4 F19 89.9(2) . . ?
F24 P4 F19 89.0(2) . . ?
F22 P4 F23 89.57(17) . . ?
F22 P4 F24 90.46(18) . . ?
F22 P4 F19 178.7(2) . . ?
F21 P4 F23 179.3(2) . . ?
F21 P4 F24 90.09(19) . . ?
F21 P4 F22 90.4(2) . . ?
F21 P4 F19 90.8(2) . . ?
N25 C182 C181 177.6(18) . . ?
C37 C38 C39 123.0(5) . . ?
C38 C37 C36 116.7(6) . . ?

loop_
_geom_bond_atom_site_label_1
_geom_bond_atom_site_label_2
_geom_bond_distance
_geom_bond_site_symmetry_2
_geom_bond_publ_flag
Fe1 N14 1.968(3) . ?
Fe1 N13 1.970(3) . ?
Fe1 N15 1.969(3) . ?
Fe1 N17 1.966(3) . ?
Fe1 N18 1.965(3) . ?
Fe1 N16 1.977(3) . ?
Fe3 N12 1.961(3) . ?
Fe3 N11 1.966(3) . ?
Fe3 N9 1.981(3) . ?
Fe3 N10 1.965(3) . ?
Fe3 N8 1.961(3) . ?
Fe3 N7 1.964(3) . ?
Fe4 N22 1.951(3) . ?
Fe4 N21 1.965(3) . ?
Fe4 N24 1.971(3) . ?
Fe4 N23 1.957(4) . ?
Fe4 N20 1.982(3) . ?
Fe4 N19 1.957(4) . ?
Fe2 N2 1.958(3) . ?
Fe2 N1 1.970(3) . ?
Fe2 N3 1.977(3) . ?
Fe2 N4 1.981(3) . ?
Fe2 N6 1.963(3) . ?
Fe2 N5 1.969(3) . ?
N14 C155 1.364(5) . ?
N14 C151 1.351(4) . ?
N13 C156 1.367(5) . ?
N13 C160 1.345(4) . ?
N12 C175 1.347(4) . ?
N12 C174 1.364(5) . ?
N11 C176 1.351(5) . ?
N11 C180 1.356(4) . ?
N15 C35 1.364(5) . ?
N15 C31 1.330(5) . ?
N22 C55 1.343(5) . ?
N22 C54 1.369(5) . ?
N21 C56 1.355(5) . ?
N21 C60 1.356(5) . ?
N17 C26 1.360(5) . ?
N17 C30 1.347(5) . ?
N18 C24 1.366(5) . ?
N18 C25 1.351(5) . ?
N2 C10 1.346(4) . ?
N2 C6 1.368(4) . ?
N1 C5 1.370(4) . ?
N1 C1 1.360(5) . ?
N9 C86 1.366(5) . ?
N9 C90 1.345(5) . ?
N10 C84 1.362(5) . ?
N10 C85 1.343(5) . ?
N24 C70 1.354(5) . ?
N24 C66 1.347(6) . ?
N23 C65 1.357(6) . ?
N23 C61 1.356(5) . ?
N8 C95 1.353(5) . ?
N8 C91 1.347(5) . ?
N7 C96 1.368(5) . ?
N7 C100 1.346(5) . ?
N3 C115 1.340(4) . ?
N3 C114 1.359(4) . ?
N4 C116 1.351(5) . ?
N4 C120 1.343(5) . ?
N20 C146 1.345(7) . ?
N20 C150 1.359(6) . ?
N19 C144 1.361(5) . ?
N19 C145 1.357(6) . ?
N6 C130 1.351(5) . ?
N6 C126 1.368(5) . ?
N5 C125 1.363(5) . ?
N5 C121 1.344(5) . ?
C155 C154 1.384(5) . ?
C155 C156 1.473(5) . ?
C151 C152 1.381(5) . ?
C152 C153 1.387(6) . ?
C153 C154 1.381(5) . ?
C156 C157 1.379(6) . ?
C160 C159 1.391(5) . ?
C159 C158 1.397(6) . ?
C159 C161 1.495(5) . ?
C158 C157 1.383(6) . ?
C161 C166 1.399(6) . ?
C161 C162 1.390(6) . ?
C166 C165 1.406(5) . ?
C166 C169 1.434(6) . ?
C165 C164 1.395(6) . ?
C164 C163 1.406(6) . ?
C164 C171 1.496(5) . ?
C163 C162 1.405(6) . ?
C163 C167 1.442(6) . ?
C169 C170 1.187(7) . ?
C167 C168 1.171(7) . ?
C171 C175 1.376(5) . ?
C171 C172 1.374(6) . ?
C174 C173 1.381(5) . ?
C174 C176 1.470(5) . ?
C173 C172 1.390(6) . ?
C176 C177 1.392(5) . ?
C180 C179 1.394(5) . ?
C179 C178 1.384(6) . ?
C178 C177 1.382(5) . ?
C35 C34 1.373(6) . ?
C35 C36 1.465(7) . ?
C31 C32 1.391(6) . ?
C32 C33 1.376(6) . ?
C33 C34 1.391(7) . ?
C51 C55 1.391(5) . ?
C51 C52 1.399(6) . ?
C51 C44 1.506(5) . ?
C54 C53 1.374(5) . ?
C54 C56 1.466(6) . ?
C53 C52 1.393(6) . ?
C56 C57 1.382(6) . ?
C60 C59 1.373(6) . ?
C59 C58 1.366(6) . ?
C58 C57 1.379(7) . ?
C26 C27 1.393(5) . ?
C26 C24 1.469(6) . ?
C30 C29 1.386(5) . ?
C29 C28 1.384(7) . ?
C28 C27 1.377(7) . ?
C24 C23 1.398(6) . ?
C25 C21 1.381(6) . ?
C21 C22 1.382(6) . ?
C21 C14 1.501(5) . ?
C22 C23 1.385(7) . ?
C14 C13 1.398(6) . ?
C14 C15 1.391(6) . ?
C13 C12 1.404(6) . ?
C13 C17 1.434(6) . ?
C12 C11 1.394(5) . ?
C11 C16 1.404(5) . ?
C11 C9 1.484(5) . ?
C16 C15 1.399(5) . ?
C16 C19 1.417(5) . ?
C17 C18 1.206(7) . ?
C19 C20 1.215(6) . ?
C9 C10 1.394(5) . ?
C9 C8 1.392(5) . ?
C6 C7 1.389(5) . ?
C6 C5 1.467(5) . ?
C7 C8 1.380(5) . ?
C5 C4 1.389(5) . ?
C1 C2 1.380(5) . ?
C2 C3 1.372(6) . ?
C3 C4 1.389(6) . ?
C86 C87 1.381(6) . ?
C86 C84 1.477(5) . ?
C90 C89 1.402(6) . ?
C89 C88 1.360(6) . ?
C88 C87 1.394(6) . ?
C84 C83 1.376(6) . ?
C85 C81 1.394(5) . ?
C81 C82 1.379(6) . ?
C81 C74 1.487(6) . ?
C82 C83 1.372(6) . ?
C74 C75 1.405(6) . ?
C74 C73 1.387(6) . ?
C75 C76 1.393(6) . ?
C75 C79 1.451(6) . ?
C76 C71 1.394(6) . ?
C71 C72 1.417(6) . ?
C71 C69 1.486(6) . ?
C72 C73 1.405(6) . ?
C72 C77 1.436(6) . ?
C79 C80 1.177(7) . ?
C77 C78 1.175(7) . ?
C69 C70 1.384(6) . ?
C69 C68 1.392(7) . ?
C66 C67 1.387(6) . ?
C66 C65 1.477(6) . ?
C67 C68 1.390(7) . ?
C65 C64 1.396(7) . ?
C61 C62 1.386(8) . ?
C62 C63 1.373(9) . ?
C63 C64 1.381(7) . ?
C95 C94 1.388(6) . ?
C95 C96 1.462(6) . ?
C91 C92 1.388(6) . ?
C92 C93 1.373(7) . ?
C93 C94 1.382(7) . ?
C96 C97 1.393(6) . ?
C100 C99 1.403(5) . ?
C99 C98 1.405(6) . ?
C99 C101 1.476(6) . ?
C98 C97 1.382(6) . ?
C101 C102 1.404(6) . ?
C101 C106 1.371(6) . ?
C102 C103 1.408(6) . ?
C102 C107 1.447(6) . ?
C103 C104 1.395(6) . ?
C104 C105 1.407(6) . ?
C104 C111 1.485(5) . ?
C105 C106 1.406(6) . ?
C105 C109 1.442(6) . ?
C107 C108 1.189(7) . ?
C109 C110 1.170(7) . ?
C111 C115 1.392(5) . ?
C111 C112 1.397(6) . ?
C114 C113 1.390(5) . ?
C114 C116 1.462(5) . ?
C113 C112 1.378(6) . ?
C116 C117 1.398(5) . ?
C120 C119 1.383(6) . ?
C119 C118 1.363(7) . ?
C118 C117 1.377(7) . ?
C146 C147 1.401(6) . ?
C146 C144 1.470(8) . ?
C150 C149 1.390(6) . ?
C149 C148 1.368(10) . ?
C148 C147 1.394(10) . ?
C144 C143 1.363(8) . ?
C145 C141 1.365(7) . ?
C141 C142 1.407(7) . ?
C141 C134 1.488(7) . ?
C142 C143 1.376(9) . ?
C134 C135 1.414(6) . ?
C134 C133 1.373(8) . ?
C135 C136 1.401(7) . ?
C135 C139 1.446(8) . ?
C136 C131 1.374(7) . ?
C131 C132 1.398(6) . ?
C131 C129 1.484(7) . ?
C132 C133 1.408(8) . ?
C132 C137 1.459(10) . ?
C139 C140 1.184(8) . ?
C137 C138 1.203(12) . ?
C129 C130 1.383(5) . ?
C129 C128 1.399(7) . ?
C126 C127 1.389(6) . ?
C126 C125 1.448(6) . ?
C127 C128 1.385(7) . ?
C125 C124 1.407(5) . ?
C121 C122 1.390(5) . ?
C122 C123 1.381(7) . ?
C123 C124 1.369(8) . ?
C46 C41 1.3900 . ?
C46 C45 1.3900 . ?
C46 C49 1.477(7) . ?
C41 C42 1.3900 . ?
C41 C39 1.542(6) . ?
C42 C43 1.3900 . ?
C43 C44 1.3900 . ?
C43 C47 1.439(7) . ?
C44 C45 1.3900 . ?
C47 C48 1.222(8) . ?
N16 C40 1.361(5) . ?
N16 C36 1.348(7) . ?
C40 C39 1.388(6) . ?
C39 C38 1.397(8) . ?
C36 C37 1.391(7) . ?
C49 C50 1.178(10) . ?
P2 F8 1.602(3) . ?
P2 F10 1.611(3) . ?
P2 F9 1.607(3) . ?
P2 F12 1.597(3) . ?
P2 F11 1.604(3) . ?
P2 F7 1.589(4) . ?
P1 F3 1.581(3) . ?
P1 F5 1.588(4) . ?
P1 F2 1.593(3) . ?
P1 F4 1.604(3) . ?
P1 F1 1.584(4) . ?
P1 F6 1.571(4) . ?
P6 F35 1.606(3) . ?
P6 F32 1.601(3) . ?
P6 F31 1.590(3) . ?
P6 F36 1.595(4) . ?
P6 F33 1.590(3) . ?
P6 F34 1.592(3) . ?
P3 F14 1.599(3) . ?
P3 F15 1.596(3) . ?
P3 F18 1.605(3) . ?
P3 F16 1.578(4) . ?
P3 F13 1.576(4) . ?
P3 F17 1.578(4) . ?
P5 F27 1.575(3) . ?
P5 F28 1.586(5) . ?
P5 F30 1.574(3) . ?
P5 F25 1.555(4) . ?
P5 F29 1.618(4) . ?
P5 F26 1.566(5) . ?
P4 F23 1.599(3) . ?
P4 F20 1.590(4) . ?
P4 F24 1.602(4) . ?
P4 F22 1.598(3) . ?
P4 F21 1.591(3) . ?
P4 F19 1.609(4) . ?
O3 C183 1.367(12) . ?
N25 C182 0.977(14) . ?
C182 C181 1.491(17) . ?
C38 C37 1.388(8) . ?

loop_
_geom_torsion_atom_site_label_1
_geom_torsion_atom_site_label_2
_geom_torsion_atom_site_label_3
_geom_torsion_atom_site_label_4
_geom_torsion
_geom_torsion_site_symmetry_1
_geom_torsion_site_symmetry_2
_geom_torsion_site_symmetry_3
_geom_torsion_site_symmetry_4
_geom_torsion_publ_flag
Fe1 N14 C155 C154 -179.0(3) . . . . ?
Fe1 N14 C155 C156 2.5(4) . . . . ?
Fe1 N14 C151 C152 179.7(3) . . . . ?
Fe1 N13 C156 C155 -9.7(4) . . . . ?
Fe1 N13 C156 C157 169.6(4) . . . . ?
Fe1 N13 C160 C159 -169.1(3) . . . . ?
Fe1 N15 C35 C34 -176.8(4) . . . . ?
Fe1 N15 C35 C36 5.2(6) . . . . ?
Fe1 N15 C31 C32 177.5(3) . . . . ?
Fe1 N17 C26 C27 179.9(3) . . . . ?
Fe1 N17 C26 C24 -1.9(4) . . . . ?
Fe1 N17 C30 C29 179.5(3) . . . . ?
Fe1 N18 C24 C26 14.3(4) . . . . ?
Fe1 N18 C24 C23 -163.1(4) . . . . ?
Fe1 N18 C25 C21 165.3(3) . . . . ?
Fe1 N16 C40 C39 172.8(5) . . . . ?
Fe1 N16 C36 C35 3.0(8) . . . . ?
Fe1 N16 C36 C37 -168.0(7) . . . . ?
Fe3 N12 C175 C171 -174.4(3) . . . . ?
Fe3 N12 C174 C173 174.6(3) . . . . ?
Fe3 N12 C174 C176 -5.9(4) . . . . ?
Fe3 N11 C176 C174 4.5(4) . . . . ?
Fe3 N11 C176 C177 -177.3(3) . . . . ?
Fe3 N11 C180 C179 178.9(3) . . . . ?
Fe3 N9 C86 C87 -176.7(3) . . . . ?
Fe3 N9 C86 C84 5.5(4) . . . . ?
Fe3 N9 C90 C89 175.4(3) . . . . ?
Fe3 N10 C84 C86 -5.3(4) . . . . ?
Fe3 N10 C84 C83 175.0(3) . . . . ?
Fe3 N10 C85 C81 -178.7(3) . . . . ?
Fe3 N8 C95 C94 177.0(4) . . . . ?
Fe3 N8 C95 C96 -1.5(4) . . . . ?
Fe3 N8 C91 C92 -176.8(3) . . . . ?
Fe3 N7 C96 C95 8.5(4) . . . . ?
Fe3 N7 C96 C97 -168.1(4) . . . . ?
Fe3 N7 C100 C99 167.3(3) . . . . ?
Fe4 N22 C55 C51 -175.8(3) . . . . ?
Fe4 N22 C54 C53 177.4(3) . . . . ?
Fe4 N22 C54 C56 -0.8(4) . . . . ?
Fe4 N21 C56 C54 10.0(4) . . . . ?
Fe4 N21 C56 C57 -168.5(3) . . . . ?
Fe4 N21 C60 C59 167.8(4) . . . . ?
Fe4 N24 C70 C69 163.4(3) . . . . ?
Fe4 N24 C66 C67 -166.1(3) . . . . ?
Fe4 N24 C66 C65 12.3(4) . . . . ?
Fe4 N23 C65 C66 -1.3(4) . . . . ?
Fe4 N23 C65 C64 179.2(3) . . . . ?
Fe4 N23 C61 C62 -178.9(3) . . . . ?
Fe4 N20 C146 C147 -169.1(4) . . . . ?
Fe4 N20 C146 C144 11.4(5) . . . . ?
Fe4 N20 C150 C149 167.0(3) . . . . ?
Fe4 N19 C144 C146 -2.0(5) . . . . ?
Fe4 N19 C144 C143 177.5(5) . . . . ?
Fe4 N19 C145 C141 -177.9(3) . . . . ?
Fe2 N2 C10 C9 -170.0(2) . . . . ?
Fe2 N2 C6 C7 171.0(3) . . . . ?
Fe2 N2 C6 C5 -7.2(3) . . . . ?
Fe2 N1 C5 C6 8.6(3) . . . . ?
Fe2 N1 C5 C4 -171.8(3) . . . . ?
Fe2 N1 C1 C2 170.7(3) . . . . ?
Fe2 N3 C115 C111 170.7(3) . . . . ?
Fe2 N3 C114 C113 -173.0(3) . . . . ?
Fe2 N3 C114 C116 5.6(4) . . . . ?
Fe2 N4 C116 C114 4.1(4) . . . . ?
Fe2 N4 C116 C117 -175.3(3) . . . . ?
Fe2 N4 C120 C119 174.8(3) . . . . ?
Fe2 N6 C130 C129 171.2(3) . . . . ?
Fe2 N6 C126 C127 -170.6(3) . . . . ?
Fe2 N6 C126 C125 9.7(4) . . . . ?
Fe2 N5 C125 C126 0.8(4) . . . . ?
Fe2 N5 C125 C124 -179.0(3) . . . . ?
Fe2 N5 C121 C122 178.3(3) . . . . ?
N14 C155 C154 C153 0.4(6) . . . . ?
N14 C155 C156 N13 4.7(5) . . . . ?
N14 C155 C156 C157 -174.6(4) . . . . ?
N14 C151 C152 C153 -1.7(6) . . . . ?
N13 C156 C157 C158 1.4(7) . . . . ?
N13 C160 C159 C158 -0.4(7) . . . . ?
N13 C160 C159 C161 179.9(4) . . . . ?
N12 C174 C173 C172 0.2(6) . . . . ?
N12 C174 C176 N11 1.0(4) . . . . ?
N12 C174 C176 C177 -177.2(3) . . . . ?
N11 C176 C177 C178 -1.8(5) . . . . ?
N11 C180 C179 C178 -1.5(5) . . . . ?
N15 C35 C34 C33 -0.8(7) . . . . ?
N15 C35 C36 N16 -5.4(9) . . . . ?
N15 C35 C36 C37 165.6(7) . . . . ?
N15 C31 C32 C33 -1.5(6) . . . . ?
N22 C54 C53 C52 -1.8(6) . . . . ?
N22 C54 C56 N21 -6.0(5) . . . . ?
N22 C54 C56 C57 172.5(4) . . . . ?
N21 C56 C57 C58 -0.6(7) . . . . ?
N21 C60 C59 C58 -0.4(8) . . . . ?
N17 C26 C27 C28 0.0(6) . . . . ?
N17 C26 C24 N18 -8.1(5) . . . . ?
N17 C26 C24 C23 169.2(4) . . . . ?
N17 C30 C29 C28 1.5(6) . . . . ?
N18 C24 C23 C22 -5.3(8) . . . . ?
N18 C25 C21 C22 -2.2(6) . . . . ?
N18 C25 C21 C14 178.9(4) . . . . ?
N2 C6 C7 C8 1.1(5) . . . . ?
N2 C6 C5 N1 -0.9(4) . . . . ?
N2 C6 C5 C4 179.5(3) . . . . ?
N1 C5 C4 C3 0.3(5) . . . . ?
N1 C1 C2 C3 -0.4(6) . . . . ?
N9 C86 C87 C88 1.0(6) . . . . ?
N9 C86 C84 N10 -0.2(5) . . . . ?
N9 C86 C84 C83 179.5(4) . . . . ?
N9 C90 C89 C88 0.3(6) . . . . ?
N10 C84 C83 C82 4.6(7) . . . . ?
N10 C85 C81 C82 3.0(6) . . . . ?
N10 C85 C81 C74 -174.2(3) . . . . ?
N24 C66 C67 C68 1.1(7) . . . . ?
N24 C66 C65 N23 -7.2(5) . . . . ?
N24 C66 C65 C64 172.3(4) . . . . ?
N23 C65 C64 C63 -1.4(7) . . . . ?
N23 C61 C62 C63 1.3(7) . . . . ?
N8 C95 C94 C93 0.4(7) . . . . ?
N8 C95 C96 N7 -4.6(5) . . . . ?
N8 C95 C96 C97 171.9(4) . . . . ?
N8 C91 C92 C93 -0.4(7) . . . . ?
N7 C96 C97 C98 -1.6(7) . . . . ?
N7 C100 C99 C98 1.0(6) . . . . ?
N7 C100 C99 C101 -174.2(3) . . . . ?
N3 C114 C113 C112 1.7(6) . . . . ?
N3 C114 C116 N4 -6.3(5) . . . . ?
N3 C114 C116 C117 173.0(4) . . . . ?
N4 C116 C117 C118 -0.6(7) . . . . ?
N4 C120 C119 C118 0.5(7) . . . . ?
N20 C146 C147 C148 0.2(8) . . . . ?
N20 C146 C144 N19 -6.3(6) . . . . ?
N20 C146 C144 C143 174.3(5) . . . . ?
N20 C150 C149 C148 1.3(7) . . . . ?
N19 C144 C143 C142 0.0(10) . . . . ?
N19 C145 C141 C142 0.9(8) . . . . ?
N19 C145 C141 C134 -176.7(4) . . . . ?
N6 C126 C127 C128 -1.6(7) . . . . ?
N6 C126 C125 N5 -6.8(5) . . . . ?
N6 C126 C125 C124 173.0(4) . . . . ?
N5 C125 C124 C123 0.9(6) . . . . ?
N5 C121 C122 C123 0.0(7) . . . . ?
C155 N14 C151 C152 0.1(5) . . . . ?
C155 C156 C157 C158 -179.3(4) . . . . ?
C151 N14 C155 C154 0.5(5) . . . . ?
C151 N14 C155 C156 -177.9(3) . . . . ?
C151 C152 C153 C154 2.5(6) . . . . ?
C152 C153 C154 C155 -1.9(6) . . . . ?
C154 C155 C156 N13 -173.7(4) . . . . ?
C154 C155 C156 C157 7.0(7) . . . . ?
C156 N13 C160 C159 2.3(6) . . . . ?
C156 C155 C154 C153 178.6(4) . . . . ?
C160 N13 C156 C155 177.9(3) . . . . ?
C160 N13 C156 C157 -2.8(6) . . . . ?
C160 C159 C158 C157 -1.0(7) . . . . ?
C160 C159 C161 C166 -43.4(6) . . . . ?
C160 C159 C161 C162 139.4(5) . . . . ?
C159 C158 C157 C156 0.5(8) . . . . ?
C159 C161 C166 C165 176.4(4) . . . . ?
C159 C161 C166 C169 -7.8(7) . . . . ?
C159 C161 C162 C163 179.5(5) . . . . ?
C158 C159 C161 C166 136.8(5) . . . . ?
C158 C159 C161 C162 -40.3(7) . . . . ?
C161 C159 C158 C157 178.8(4) . . . . ?
C161 C166 C165 C164 5.5(7) . . . . ?
C166 C161 C162 C163 2.3(7) . . . . ?
C166 C165 C164 C163 -0.2(7) . . . . ?
C166 C165 C164 C171 178.3(4) . . . . ?
C165 C164 C163 C162 -4.0(7) . . . . ?
C165 C164 C163 C167 177.6(5) . . . . ?
C165 C164 C171 C175 -108.4(5) . . . . ?
C165 C164 C171 C172 72.8(6) . . . . ?
C164 C163 C162 C161 3.0(8) . . . . ?
C164 C171 C175 N12 -178.3(3) . . . . ?
C164 C171 C172 C173 176.7(4) . . . . ?
C163 C164 C171 C175 70.1(6) . . . . ?
C163 C164 C171 C172 -108.6(5) . . . . ?
C162 C161 C166 C165 -6.5(7) . . . . ?
C162 C161 C166 C169 169.3(5) . . . . ?
C169 C166 C165 C164 -170.5(5) . . . . ?
C167 C163 C162 C161 -178.6(6) . . . . ?
C171 C164 C163 C162 177.4(4) . . . . ?
C171 C164 C163 C167 -0.9(7) . . . . ?
C175 N12 C174 C173 -1.8(5) . . . . ?
C175 N12 C174 C176 177.6(3) . . . . ?
C175 C171 C172 C173 -2.1(6) . . . . ?
C174 N12 C175 C171 1.5(5) . . . . ?
C174 C173 C172 C171 1.8(7) . . . . ?
C174 C176 C177 C178 176.3(3) . . . . ?
C173 C174 C176 N11 -179.6(4) . . . . ?
C173 C174 C176 C177 2.2(6) . . . . ?
C172 C171 C175 N12 0.4(6) . . . . ?
C176 N11 C180 C179 -0.1(5) . . . . ?
C176 C174 C173 C172 -179.2(4) . . . . ?
C180 N11 C176 C174 -176.5(3) . . . . ?
C180 N11 C176 C177 1.7(5) . . . . ?
C180 C179 C178 C177 1.4(6) . . . . ?
C179 C178 C177 C176 0.1(6) . . . . ?
C35 N15 C31 C32 1.2(5) . . . . ?
C35 C36 C37 C38 -177.0(7) . . . . ?
C31 N15 C35 C34 0.0(6) . . . . ?
C31 N15 C35 C36 -178.0(5) . . . . ?
C31 C32 C33 C34 0.7(6) . . . . ?
C32 C33 C34 C35 0.4(7) . . . . ?
C34 C35 C36 N16 176.6(5) . . . . ?
C34 C35 C36 C37 -12.3(11) . . . . ?
C51 C44 C45 C46 178.0(3) . . . . ?
C55 N22 C54 C53 0.9(6) . . . . ?
C55 N22 C54 C56 -177.3(3) . . . . ?
C55 C51 C52 C53 -0.6(7) . . . . ?
C55 C51 C44 C43 42.4(5) . . . . ?
C55 C51 C44 C45 -135.6(4) . . . . ?
C54 N22 C55 C51 0.2(6) . . . . ?
C54 C53 C52 C51 1.7(7) . . . . ?
C54 C56 C57 C58 -179.1(4) . . . . ?
C53 C54 C56 N21 175.9(4) . . . . ?
C53 C54 C56 C57 -5.6(7) . . . . ?
C52 C51 C55 N22 -0.3(6) . . . . ?
C52 C51 C44 C43 -141.9(4) . . . . ?
C52 C51 C44 C45 40.2(5) . . . . ?
C56 N21 C60 C59 -0.9(7) . . . . ?
C56 C54 C53 C52 176.2(4) . . . . ?
C60 N21 C56 C54 -180.0(4) . . . . ?
C60 N21 C56 C57 1.4(6) . . . . ?
C60 C59 C58 C57 1.2(8) . . . . ?
C59 C58 C57 C56 -0.7(7) . . . . ?
C26 N17 C30 C29 -2.5(5) . . . . ?
C26 C24 C23 C22 177.6(5) . . . . ?
C30 N17 C26 C27 1.7(5) . . . . ?
C30 N17 C26 C24 179.9(3) . . . . ?
C30 C29 C28 C27 0.2(6) . . . . ?
C29 C28 C27 C26 -1.0(7) . . . . ?
C27 C26 C24 N18 170.0(4) . . . . ?
C27 C26 C24 C23 -12.7(7) . . . . ?
C24 N18 C25 C21 -3.3(5) . . . . ?
C24 C26 C27 C28 -178.0(4) . . . . ?
C25 N18 C24 C26 -175.6(3) . . . . ?
C25 N18 C24 C23 7.0(6) . . . . ?
C25 C21 C22 C23 3.9(8) . . . . ?
C25 C21 C14 C13 91.0(5) . . . . ?
C25 C21 C14 C15 -90.8(5) . . . . ?
C21 C22 C23 C24 -0.4(9) . . . . ?
C21 C14 C13 C12 168.7(4) . . . . ?
C21 C14 C13 C17 -12.8(6) . . . . ?
C21 C14 C15 C16 -172.7(4) . . . . ?
C22 C21 C14 C13 -88.0(6) . . . . ?
C22 C21 C14 C15 90.3(6) . . . . ?
C14 C21 C22 C23 -177.1(5) . . . . ?
C14 C13 C12 C11 3.8(6) . . . . ?
C13 C14 C15 C16 5.6(6) . . . . ?
C13 C12 C11 C16 5.9(6) . . . . ?
C13 C12 C11 C9 -175.0(3) . . . . ?
C12 C11 C16 C15 -9.9(6) . . . . ?
C12 C11 C16 C19 165.8(4) . . . . ?
C12 C11 C9 C10 135.1(4) . . . . ?
C12 C11 C9 C8 -43.4(5) . . . . ?
C11 C16 C15 C14 4.3(6) . . . . ?
C11 C9 C10 N2 -179.9(3) . . . . ?
C11 C9 C8 C7 178.3(3) . . . . ?
C16 C11 C9 C10 -45.8(5) . . . . ?
C16 C11 C9 C8 135.7(4) . . . . ?
C15 C14 C13 C12 -9.5(6) . . . . ?
C15 C14 C13 C17 168.9(4) . . . . ?
C17 C13 C12 C11 -174.7(4) . . . . ?
C19 C16 C15 C14 -171.5(4) . . . . ?
C9 C11 C16 C15 171.0(3) . . . . ?
C9 C11 C16 C19 -13.3(6) . . . . ?
C10 N2 C6 C7 -2.6(4) . . . . ?
C10 N2 C6 C5 179.2(3) . . . . ?
C10 C9 C8 C7 -0.2(5) . . . . ?
C6 N2 C10 C9 2.7(4) . . . . ?
C6 C7 C8 C9 0.3(5) . . . . ?
C6 C5 C4 C3 179.9(3) . . . . ?
C7 C6 C5 N1 -179.1(3) . . . . ?
C7 C6 C5 C4 1.3(5) . . . . ?
C8 C9 C10 N2 -1.3(5) . . . . ?
C5 N1 C1 C2 -0.1(5) . . . . ?
C5 C6 C7 C8 179.1(3) . . . . ?
C1 N1 C5 C6 -179.5(3) . . . . ?
C1 N1 C5 C4 0.1(5) . . . . ?
C1 C2 C3 C4 0.8(6) . . . . ?
C2 C3 C4 C5 -0.7(6) . . . . ?
C86 N9 C90 C89 0.5(5) . . . . ?
C86 C84 C83 C82 -175.1(4) . . . . ?
C90 N9 C86 C87 -1.1(5) . . . . ?
C90 N9 C86 C84 -179.0(3) . . . . ?
C90 C89 C88 C87 -0.4(7) . . . . ?
C89 C88 C87 C86 -0.2(7) . . . . ?
C87 C86 C84 N10 -178.0(4) . . . . ?
C87 C86 C84 C83 1.7(6) . . . . ?
C84 N10 C85 C81 0.1(5) . . . . ?
C84 C86 C87 C88 178.6(4) . . . . ?
C85 N10 C84 C86 175.8(3) . . . . ?
C85 N10 C84 C83 -3.9(5) . . . . ?
C85 C81 C82 C83 -2.3(6) . . . . ?
C85 C81 C74 C75 -63.1(6) . . . . ?
C85 C81 C74 C73 115.6(4) . . . . ?
C81 C82 C83 C84 -1.3(7) . . . . ?
C81 C74 C75 C76 -178.4(4) . . . . ?
C81 C74 C75 C79 1.3(7) . . . . ?
C81 C74 C73 C72 180.0(4) . . . . ?
C82 C81 C74 C75 119.8(5) . . . . ?
C82 C81 C74 C73 -61.5(6) . . . . ?
C74 C81 C82 C83 174.9(4) . . . . ?
C74 C75 C76 C71 -2.4(7) . . . . ?
C75 C74 C73 C72 -1.3(6) . . . . ?
C75 C76 C71 C72 0.1(7) . . . . ?
C75 C76 C71 C69 176.8(4) . . . . ?
C76 C71 C72 C73 1.6(7) . . . . ?
C76 C71 C72 C77 -178.3(5) . . . . ?
C76 C71 C69 C70 -65.9(6) . . . . ?
C76 C71 C69 C68 118.7(5) . . . . ?
C71 C72 C73 C74 -1.0(7) . . . . ?
C71 C69 C70 N24 -174.1(3) . . . . ?
C71 C69 C68 C67 176.7(4) . . . . ?
C72 C71 C69 C70 110.8(5) . . . . ?
C72 C71 C69 C68 -64.6(6) . . . . ?
C73 C74 C75 C76 3.0(6) . . . . ?
C73 C74 C75 C79 -177.4(4) . . . . ?
C79 C75 C76 C71 178.0(4) . . . . ?
C77 C72 C73 C74 178.9(4) . . . . ?
C69 C71 C72 C73 -175.2(4) . . . . ?
C69 C71 C72 C77 5.0(7) . . . . ?
C70 N24 C66 C67 1.6(6) . . . . ?
C70 N24 C66 C65 180.0(3) . . . . ?
C70 C69 C68 C67 1.3(7) . . . . ?
C66 N24 C70 C69 -2.9(5) . . . . ?
C66 C67 C68 C69 -2.6(7) . . . . ?
C66 C65 C64 C63 179.2(4) . . . . ?
C67 C66 C65 N23 171.1(4) . . . . ?
C67 C66 C65 C64 -9.4(7) . . . . ?
C68 C69 C70 N24 1.4(6) . . . . ?
C65 N23 C61 C62 -1.3(6) . . . . ?
C65 C66 C67 C68 -177.1(4) . . . . ?
C61 N23 C65 C66 -179.2(3) . . . . ?
C61 N23 C65 C64 1.3(6) . . . . ?
C61 C62 C63 C64 -1.3(8) . . . . ?
C62 C63 C64 C65 1.3(8) . . . . ?
C95 N8 C91 C92 0.7(6) . . . . ?
C95 C96 C97 C98 -177.8(4) . . . . ?
C91 N8 C95 C94 -0.7(6) . . . . ?
C91 N8 C95 C96 -179.2(3) . . . . ?
C91 C92 C93 C94 0.0(8) . . . . ?
C92 C93 C94 C95 0.0(8) . . . . ?
C94 C95 C96 N7 176.9(4) . . . . ?
C94 C95 C96 C97 -6.5(7) . . . . ?
C96 N7 C100 C99 -4.1(5) . . . . ?
C96 C95 C94 C93 178.7(5) . . . . ?
C100 N7 C96 C95 -179.0(3) . . . . ?
C100 N7 C96 C97 4.3(6) . . . . ?
C100 C99 C98 C97 1.9(7) . . . . ?
C100 C99 C101 C102 -151.4(4) . . . . ?
C100 C99 C101 C106 33.8(6) . . . . ?
C99 C98 C97 C96 -1.6(8) . . . . ?
C99 C101 C102 C103 -176.5(4) . . . . ?
C99 C101 C102 C107 5.5(8) . . . . ?
C99 C101 C106 C105 178.3(4) . . . . ?
C98 C99 C101 C102 33.8(7) . . . . ?
C98 C99 C101 C106 -141.0(5) . . . . ?
C101 C99 C98 C97 176.8(4) . . . . ?
C101 C102 C103 C104 -2.6(7) . . . . ?
C102 C101 C106 C105 3.3(7) . . . . ?
C102 C103 C104 C105 5.1(7) . . . . ?
C102 C103 C104 C111 -178.3(4) . . . . ?
C103 C104 C105 C106 -3.5(7) . . . . ?
C103 C104 C105 C109 179.9(5) . . . . ?
C103 C104 C111 C115 25.7(6) . . . . ?
C103 C104 C111 C112 -151.6(4) . . . . ?
C104 C105 C106 C101 -0.6(7) . . . . ?
C104 C111 C115 N3 -176.0(3) . . . . ?
C104 C111 C112 C113 -179.3(4) . . . . ?
C105 C104 C111 C115 -158.0(4) . . . . ?
C105 C104 C111 C112 24.6(6) . . . . ?
C106 C101 C102 C103 -1.7(7) . . . . ?
C106 C101 C102 C107 -179.7(5) . . . . ?
C107 C102 C103 C104 175.6(5) . . . . ?
C109 C105 C106 C101 176.4(4) . . . . ?
C111 C104 C105 C106 -179.8(4) . . . . ?
C111 C104 C105 C109 3.5(7) . . . . ?
C115 N3 C114 C113 3.0(5) . . . . ?
C115 N3 C114 C116 -178.4(3) . . . . ?
C115 C111 C112 C113 3.3(6) . . . . ?
C114 N3 C115 C111 -4.8(5) . . . . ?
C114 C113 C112 C111 -4.9(7) . . . . ?
C114 C116 C117 C118 -179.8(4) . . . . ?
C113 C114 C116 N4 172.1(4) . . . . ?
C113 C114 C116 C117 -8.5(6) . . . . ?
C112 C111 C115 N3 1.6(6) . . . . ?
C116 N4 C120 C119 -1.3(6) . . . . ?
C116 C114 C113 C112 -176.6(4) . . . . ?
C120 N4 C116 C114 -179.3(3) . . . . ?
C120 N4 C116 C117 1.3(6) . . . . ?
C120 C119 C118 C117 0.3(8) . . . . ?
C119 C118 C117 C116 -0.3(7) . . . . ?
C146 N20 C150 C149 -2.0(6) . . . . ?
C146 C144 C143 C142 179.4(6) . . . . ?
C150 N20 C146 C147 1.2(7) . . . . ?
C150 N20 C146 C144 -178.3(4) . . . . ?
C150 C149 C148 C147 0.2(8) . . . . ?
C149 C148 C147 C146 -1.0(8) . . . . ?
C147 C146 C144 N19 174.2(4) . . . . ?
C147 C146 C144 C143 -5.2(9) . . . . ?
C144 N19 C145 C141 1.6(6) . . . . ?
C144 C146 C147 C148 179.7(5) . . . . ?
C145 N19 C144 C146 178.5(4) . . . . ?
C145 N19 C144 C143 -2.1(7) . . . . ?
C145 C141 C142 C143 -3.0(10) . . . . ?
C145 C141 C134 C135 -52.9(7) . . . . ?
C145 C141 C134 C133 125.8(5) . . . . ?
C141 C142 C143 C144 2.5(11) . . . . ?
C141 C134 C135 C136 -179.9(4) . . . . ?
C141 C134 C135 C139 -4.8(7) . . . . ?
C141 C134 C133 C132 -179.7(5) . . . . ?
C142 C141 C134 C135 129.6(6) . . . . ?
C142 C141 C134 C133 -51.7(8) . . . . ?
C134 C141 C142 C143 174.6(6) . . . . ?
C134 C135 C136 C131 0.1(6) . . . . ?
C135 C134 C133 C132 -1.0(8) . . . . ?
C135 C136 C131 C132 -1.9(7) . . . . ?
C135 C136 C131 C129 174.3(4) . . . . ?
C136 C131 C132 C133 2.2(7) . . . . ?
C136 C131 C132 C137 -177.5(5) . . . . ?
C136 C131 C129 C130 -94.7(5) . . . . ?
C136 C131 C129 C128 89.3(6) . . . . ?
C131 C132 C133 C134 -0.8(8) . . . . ?
C131 C129 C130 N6 -177.7(4) . . . . ?
C131 C129 C128 C127 177.0(5) . . . . ?
C132 C131 C129 C130 81.5(6) . . . . ?
C132 C131 C129 C128 -94.4(6) . . . . ?
C133 C134 C135 C136 1.4(7) . . . . ?
C133 C134 C135 C139 176.5(5) . . . . ?
C139 C135 C136 C131 -175.2(4) . . . . ?
C137 C132 C133 C134 179.0(6) . . . . ?
C129 C131 C132 C133 -174.1(4) . . . . ?
C129 C131 C132 C137 6.2(8) . . . . ?
C130 N6 C126 C127 1.2(5) . . . . ?
C130 N6 C126 C125 -178.5(3) . . . . ?
C130 C129 C128 C127 1.1(7) . . . . ?
C126 N6 C130 C129 0.4(6) . . . . ?
C126 C127 C128 C129 0.4(7) . . . . ?
C126 C125 C124 C123 -178.8(4) . . . . ?
C127 C126 C125 N5 173.5(4) . . . . ?
C127 C126 C125 C124 -6.7(7) . . . . ?
C128 C129 C130 N6 -1.6(6) . . . . ?
C125 N5 C121 C122 0.7(6) . . . . ?
C125 C126 C127 C128 178.1(4) . . . . ?
C121 N5 C125 C126 178.6(3) . . . . ?
C121 N5 C125 C124 -1.2(5) . . . . ?
C121 C122 C123 C124 -0.3(7) . . . . ?
C122 C123 C124 C125 -0.2(7) . . . . ?
C46 C41 C42 C43 0.0 . . . . ?
C46 C41 C39 C40 6.9(10) . . . . ?
C46 C41 C39 C38 -166.8(6) . . . . ?
C41 C46 C45 C44 0.0 . . . . ?
C41 C42 C43 C44 0.0 . . . . ?
C41 C42 C43 C47 177.8(6) . . . . ?
C41 C39 C38 C37 177.2(8) . . . . ?
C42 C41 C39 C40 -172.9(6) . . . . ?
C42 C41 C39 C38 13.5(9) . . . . ?
C42 C43 C44 C51 -177.9(3) . . . . ?
C42 C43 C44 C45 0.0 . . . . ?
C43 C44 C45 C46 0.0 . . . . ?
C44 C51 C55 N22 175.6(4) . . . . ?
C44 C51 C52 C53 -176.5(4) . . . . ?
C45 C46 C41 C42 0.0 . . . . ?
C45 C46 C41 C39 -179.7(5) . . . . ?
C47 C43 C44 C51 4.4(7) . . . . ?
C47 C43 C44 C45 -177.7(6) . . . . ?
N16 C40 C39 C41 -178.2(5) . . . . ?
N16 C40 C39 C38 -4.2(10) . . . . ?
N16 C36 C37 C38 -6.6(13) . . . . ?
C40 N16 C36 C35 176.5(5) . . . . ?
C40 N16 C36 C37 5.5(11) . . . . ?
C40 C39 C38 C37 3.0(13) . . . . ?
C39 C41 C42 C43 179.8(5) . . . . ?
C39 C38 C37 C36 2.1(14) . . . . ?
C36 C35 C34 C33 177.0(6) . . . . ?
C36 N16 C40 C39 0.2(8) . . . . ?
C49 C46 C41 C42 169.2(7) . . . . ?
C49 C46 C41 C39 -10.5(8) . . . . ?
C49 C46 C45 C44 -170.8(6) . . . . ?

loop_
_smtbx_masks_void_nr
_smtbx_masks_void_average_x
_smtbx_masks_void_average_y
_smtbx_masks_void_average_z
_smtbx_masks_void_volume
_smtbx_masks_void_count_electrons
_smtbx_masks_void_content
1 -0.026 -0.212 0.094 2609.3 500.0 ?
2 0.227 0.598 0.405 31.7 0.0 ?
3 0.218 0.678 0.217 8.1 0.0 ?
4 0.773 0.402 0.595 31.7 0.0 ?
5 0.782 0.322 0.783 8.1 0.0 ?
